data_4127010
loop_
_publ_author_name
'Dolinar, Brian S.'
'Alexandropoulos, Dimitris I.'
'Vignesh, Kuduva R.'
'James, Tia'Asia'
'Dunbar, Kim R.'

_publ_section_title
;
 Lanthanide Triangles Supported by Radical Bridging Ligands.
;
_journal_name_full 'Journal of the American Chemical Society'
_journal_paper_doi 10.1021/jacs.7b12495
_journal_year 2017
_chemical_formula_moiety 'C66.02 H30 F36.03 N18 O12.01 Y3, 0.99(C4 H10 O)'
_chemical_formula_sum 'C69.98 H39.95 F36 N18 O12.99 Y3'
_chemical_formula_weight 2291.56
_space_group_crystal_system triclinic
_space_group_IT_number 2
_space_group_name_Hall '-P 1'
_space_group_name_H-M_alt 'P -1'
_symmetry_space_group_name_Hall '-P 1'
_symmetry_space_group_name_H-M 'P -1'
_atom_sites_solution_hydrogens geom
_atom_sites_solution_primary direct
_audit_creation_date 2017-07-17
_audit_creation_method
;
Olex2 1.2
(compiled 2017.03.28 svn.r3405 for OlexSys, GUI svn.r5337)
;
_cell_angle_alpha 73.0285(14)
_cell_angle_beta 78.4095(13)
_cell_angle_gamma 79.4086(14)
_cell_formula_units_Z 2
_cell_length_a 14.8723(4)
_cell_length_b 16.5748(4)
_cell_length_c 19.8054(5)
_cell_measurement_reflns_used 9972
_cell_measurement_temperature 110.0
_cell_measurement_theta_max 25.67
_cell_measurement_theta_min 2.34
_cell_volume 4533.3(2)
_computing_cell_refinement 'SAINT+ Ver. 8.34A (Bruker-AXS, 2014)'
_computing_data_collection 'APEX3(Bruker-AXS, 2015)'
_computing_data_reduction 'SAINT+ Ver. 8.34A (Bruker-AXS, 2014)'
_computing_molecular_graphics 'Olex2 (Dolomanov et al., 2009)'
_computing_publication_material 'Olex2 (Dolomanov et al., 2009)'
_computing_structure_refinement 'ShelXL (Sheldrick, 2015)'
_computing_structure_solution 'ShelXS (Sheldrick, 2008)'
_diffrn_ambient_temperature 110.0
_diffrn_detector_area_resol_mean 7.9
_diffrn_detector_type 'CMOS area detector'
_diffrn_measured_fraction_theta_full 0.999
_diffrn_measured_fraction_theta_max 0.992
_diffrn_measurement_device 'three-circle diffractometer'
_diffrn_measurement_device_type 'Bruker PHOTON area detector'
_diffrn_measurement_method '0.5\ \w and 0.5\ \f scans'
_diffrn_radiation_collimation 'focusing mirrors'
_diffrn_radiation_monochromator 'mirror optics'
_diffrn_radiation_probe x-ray
_diffrn_radiation_type MoK\a
_diffrn_radiation_wavelength 0.71073
_diffrn_radiation_xray_symbol K-L~3~
_diffrn_reflns_av_R_equivalents 0.0650
_diffrn_reflns_av_unetI/netI 0.0486
_diffrn_reflns_Laue_measured_fraction_full 0.999
_diffrn_reflns_Laue_measured_fraction_max 0.992
_diffrn_reflns_limit_h_max 18
_diffrn_reflns_limit_h_min -18
_diffrn_reflns_limit_k_max 20
_diffrn_reflns_limit_k_min -20
_diffrn_reflns_limit_l_max 24
_diffrn_reflns_limit_l_min -24
_diffrn_reflns_number 78210
_diffrn_reflns_point_group_measured_fraction_full 0.999
_diffrn_reflns_point_group_measured_fraction_max 0.992
_diffrn_reflns_theta_full 25.242
_diffrn_reflns_theta_max 25.807
_diffrn_reflns_theta_min 2.219
_diffrn_source 'microfocus sealed X-ray tube'
_diffrn_source_type 'Incoatec I\ms'
_diffrn_standards_number 0
_exptl_absorpt_coefficient_mu 2.045
_exptl_absorpt_correction_T_max 0.9659
_exptl_absorpt_correction_T_min 0.7045
_exptl_absorpt_correction_type analytical
_exptl_absorpt_process_details
'SADABS-2014/5 (Bruker,2014/5) was used for absorption correction. wR2(int) was 0.1196 before and 0.0561 after correction. The Ratio of minimum to maximum transmission is 0.7294. The \l/2 correction factor is Not present.'
_exptl_crystal_density_diffrn 1.679
_exptl_crystal_density_method 'not measured'
_exptl_crystal_description plank
_exptl_crystal_F_000 2262
_exptl_crystal_size_max 0.218
_exptl_crystal_size_mid 0.078
_exptl_crystal_size_min 0.05
_refine_diff_density_max 0.640
_refine_diff_density_min -0.720
_refine_diff_density_rms 0.076
_refine_ls_extinction_method none
_refine_ls_goodness_of_fit_ref 1.015
_refine_ls_hydrogen_treatment constr
_refine_ls_matrix_type full
_refine_ls_number_parameters 1801
_refine_ls_number_reflns 17317
_refine_ls_number_restraints 3056
_refine_ls_restrained_S_all 1.025
_refine_ls_R_factor_all 0.0704
_refine_ls_R_factor_gt 0.0441
_refine_ls_shift/su_max 0.003
_refine_ls_shift/su_mean 0.000
_refine_ls_structure_factor_coef Fsqd
_refine_ls_weighting_details 'w=1/[\s^2^(Fo^2^)+(0.0434P)^2^+6.7811P] where P=(Fo^2^+2Fc^2^)/3'
_refine_ls_weighting_scheme calc
_refine_ls_wR_factor_gt 0.0953
_refine_ls_wR_factor_ref 0.1071
_reflns_Friedel_coverage 0.000
_reflns_number_gt 13011
_reflns_number_total 17317
_reflns_threshold_expression 'I > 2\s(I)'
_cod_data_source_file ja7b12495_si_002.cif
_cod_data_source_block Compound_2-Y
_cod_database_code 4127010
_shelx_shelxl_version_number 2016/6
_shelx_space_group_comment
;
The symmetry employed for this shelxl refinement is uniquely defined
by the following loop, which should always be used as a source of
symmetry information in preference to the above space-group names.
They are only intended as comments.
;
_olex2_refinement_description
;
1. Fixed Uiso
 At 1.2 times of:
  All C(H) groups, All C(H,H) groups
 At 1.5 times of:
  All C(H,H,H) groups
2. Shared sites
{O9, O9A, O9B, O9C}
{O10, O10A, O10B, O10C}
3. Restrained distances
 F9-C6 \\sim F7A-C6 \\sim F7-C6 \\sim F8A-C6 \\sim F8-C6 \\sim F9A-C6
 with sigma of 0.01
 F7-F8 \\sim F8-F9 \\sim F9-F7 \\sim F7A-F8A \\sim F8A-F9A \\sim F9A-F7A
 with sigma of 0.01
 C30A-C29 \\sim C30-C29 \\sim C27-C26A \\sim C27-C26 \\sim C5A-C4 \\sim C5-C4
 with sigma of 0.01
 C20-C19 \\sim C20A-C19
 with sigma of 0.01
 F22A-C20A \\sim F22-C20 \\sim F23A-C20A \\sim F23-C20 \\sim F24A-C20A \\sim
F24-C20
 with sigma of 0.01
4. Uiso/Uaniso restraints and constraints
O1S \\sim C1S \\sim C2S \\sim C3S \\sim C4S \\sim O1T \\sim C1T \\sim C2T \\sim
C3T \\sim C4T \\sim O1U \\sim C1U \\sim C2U \\sim C3U \\sim C4U: within 1.7A
with sigma of 0.01 and sigma for terminal atoms of 0.01
F4 \\sim F5 \\sim F6 \\sim C5 \\sim F4A \\sim F5A \\sim F6A \\sim C5A: within
1.7A with sigma of 0.01 and sigma for terminal atoms of 0.02
F7 \\sim F8 \\sim F8A \\sim F9A \\sim F7A \\sim F9 \\sim C6 \\sim C6A: within
1.7A with sigma of 0.01 and sigma for terminal atoms of 0.02
F34 \\sim F35 \\sim C30 \\sim F34A \\sim F35A \\sim F36A \\sim C30A \\sim F36:
within 1.7A with sigma of 0.005 and sigma for terminal atoms of 0.01
F31 \\sim F32 \\sim F33 \\sim C26 \\sim F31A \\sim F32A \\sim F33A \\sim C26A:
within 1.7A with sigma of 0.01 and sigma for terminal atoms of 0.02
F25 \\sim F26 \\sim F27 \\sim F28 \\sim F29 \\sim F30 \\sim O9 \\sim O10 \\sim
C21 \\sim C22 \\sim C23 \\sim C24 \\sim C25 \\sim F25A \\sim F26A \\sim F27A
\\sim F28A \\sim F29A \\sim F30A \\sim O9A \\sim O10A \\sim C21A \\sim C22A
\\sim C23A \\sim C24A \\sim C25A \\sim F25B \\sim F26B \\sim F27B \\sim F28B
\\sim F29B \\sim F30B \\sim O9B \\sim O10B \\sim C21B \\sim C22B \\sim C23B
\\sim C24B \\sim C25B \\sim F25C \\sim F26C \\sim F27C \\sim F28C \\sim F29C
\\sim F30C \\sim O9C \\sim O10C \\sim C21C \\sim C22C \\sim C23C \\sim C24C
\\sim C25C: within 1.7A with sigma of 0.01 and sigma for terminal atoms of 0.02
F22 \\sim F23 \\sim F24 \\sim C20 \\sim F22A \\sim F23A \\sim F24A \\sim C20A:
within 1.7A with sigma of 0.01 and sigma for terminal atoms of 0.02
Uanis(O9) = Uanis(O9A) = Uanis(O9B) = Uanis(O9C)
Uanis(O10) = Uanis(O10A) = Uanis(O10B) = Uanis(O10C)
Uanis(C1T) = Uanis(C1U)
Uanis(F34A) = Uanis(F34)
5. Same fragment restrains
{F4A, F5A, F6A, C5A} sigma for 1-2: 0.01, 1-3: 0.02
{F7, F8, F9, C6} sigma for 1-2: 0.01, 1-3: 0.02
{F7A, F8A, F9A, C6A} sigma for 1-2: 0.01, 1-3: 0.02
{F31, F32, F33, C26} sigma for 1-2: 0.01, 1-3: 0.02
{F34, F35, F36, C30} sigma for 1-2: 0.01, 1-3: 0.02
{F31A, F32A, F33A, C26A} sigma for 1-2: 0.01, 1-3: 0.02
{F34A, F35A, F36A, C30A} sigma for 1-2: 0.01, 1-3: 0.02
as
{F4, F5, F6, C5}
{F25, F26, F27, F28, F29, F30, O9, O10, C21, C22, C23, C24, C25} sigma for 1-2:
0.01, 1-3: 0.02
{F25A, F26A, F27A, F28A, F29A, F30A, O9A, O10A, C21A, C22A, C23A, C24A, C25A}
sigma for 1-2: 0.01, 1-3: 0.02
{F25B, F26B, F27B, F28B, F29B, F30B, O9B, O10B, C21B, C22B, C23B, C24B, C25B}
sigma for 1-2: 0.01, 1-3: 0.02
{F25C, F26C, F27C, F28C, F29C, F30C, O9C, O10C, C21C, C22C, C23C, C24C, C25C}
sigma for 1-2: 0.01, 1-3: 0.02
as
{F13, F14, F15, F16, F17, F18, O5, O6, C11, C12, C13, C14, C15}
6. Others
 1*[Sof(F25)+Sof(F26)+Sof(F27)+Sof(F28)+Sof(F29)+Sof(F30)+Sof(O9)+Sof(O10)+
 Sof(C21)+Sof(C22)+Sof(C23)+Sof(H23)+Sof(C24)+Sof(C25)]+1*[Sof(F25A)+Sof(F26A)+
 Sof(F27A)+Sof(F28A)+Sof(F29A)+Sof(F30A)+Sof(O9A)+Sof(O10A)+Sof(C21A)+Sof(C22A)+
 Sof(C23A)+Sof(H23A)+Sof(C24A)+Sof(C25A)]+1*[Sof(F25B)+Sof(F26B)+Sof(F27B)+
 Sof(F28B)+Sof(F29B)+Sof(F30B)+Sof(O9B)+Sof(O10B)+Sof(C21B)+Sof(C22B)+Sof(C23B)+
 Sof(H23B)+Sof(C24B)+Sof(C25B)]+1*[Sof(F25C)+Sof(F26C)+Sof(F27C)+Sof(F28C)+
 Sof(F29C)+Sof(F30C)+Sof(O9C)+Sof(O10C)+Sof(C21C)+Sof(C22C)+Sof(C23C)+Sof(H23C)+
 Sof(C24C)+Sof(C25C)]=1 with esd of 0.01
 1*[Sof(O1S)+Sof(C1S)+Sof(H1SA)+Sof(H1SB)+Sof(H1SC)+Sof(C2S)+Sof(H2SA)+
 Sof(H2SB)+Sof(C3S)+Sof(H3SA)+Sof(H3SB)+Sof(C4S)+Sof(H4SA)+Sof(H4SB)+Sof(H4SC)]+
 1*[Sof(O1T)+Sof(C1T)+Sof(H1TA)+Sof(H1TB)+Sof(H1TC)+Sof(C2T)+Sof(H2TA)+
 Sof(H2TB)+Sof(C3T)+Sof(H3TA)+Sof(H3TB)+Sof(C4T)+Sof(H4TA)+Sof(H4TB)+Sof(H4TC)]+
 1*[Sof(O1U)+Sof(C1U)+Sof(H1UA)+Sof(H1UB)+Sof(H1UC)+Sof(C2U)+Sof(H2UA)+
 Sof(H2UB)+Sof(C3U)+Sof(H3UA)+Sof(H3UB)+Sof(C4U)+Sof(H4UA)+Sof(H4UB)+Sof(H4UC)]=
 1 with esd of 0.01
 Sof(F25)=Sof(F26)=Sof(F27)=Sof(F28)=Sof(F29)=Sof(F30)=Sof(O9)=Sof(O10)=
 Sof(C21)=Sof(C22)=Sof(C23)=Sof(H23)=Sof(C24)=Sof(C25)=FVAR(1)
 Sof(F7A)=Sof(F8A)=Sof(F9A)=Sof(C6A)=1-FVAR(2)
 Sof(F7)=Sof(F8)=Sof(F9)=Sof(C6)=FVAR(2)
 Sof(F31A)=Sof(F32A)=Sof(F33A)=Sof(C26A)=1-FVAR(3)
 Sof(F31)=Sof(F32)=Sof(F33)=Sof(C26)=FVAR(3)
 Sof(F34A)=Sof(F35A)=Sof(F36A)=Sof(C30A)=1-FVAR(4)
 Sof(F34)=Sof(F35)=Sof(F36)=Sof(C30)=FVAR(4)
 Sof(F4A)=Sof(F5A)=Sof(F6A)=Sof(C5A)=1-FVAR(5)
 Sof(F4)=Sof(F5)=Sof(F6)=Sof(C5)=FVAR(5)
 Sof(F25A)=Sof(F26A)=Sof(F27A)=Sof(F28A)=Sof(F29A)=Sof(F30A)=Sof(O9A)=
 Sof(O10A)=Sof(C21A)=Sof(C22A)=Sof(C23A)=Sof(H23A)=Sof(C24A)=Sof(C25A)=FVAR(6)
 Sof(O1S)=Sof(C1S)=Sof(H1SA)=Sof(H1SB)=Sof(H1SC)=Sof(C2S)=Sof(H2SA)=Sof(H2SB)=
 Sof(C3S)=Sof(H3SA)=Sof(H3SB)=Sof(C4S)=Sof(H4SA)=Sof(H4SB)=Sof(H4SC)=FVAR(7)
 Sof(O1T)=Sof(C1T)=Sof(H1TA)=Sof(H1TB)=Sof(H1TC)=Sof(C2T)=Sof(H2TA)=Sof(H2TB)=
 Sof(C3T)=Sof(H3TA)=Sof(H3TB)=Sof(C4T)=Sof(H4TA)=Sof(H4TB)=Sof(H4TC)=FVAR(8)
 Sof(O1U)=Sof(C1U)=Sof(H1UA)=Sof(H1UB)=Sof(H1UC)=Sof(C2U)=Sof(H2UA)=Sof(H2UB)=
 Sof(C3U)=Sof(H3UA)=Sof(H3UB)=Sof(C4U)=Sof(H4UA)=Sof(H4UB)=Sof(H4UC)=FVAR(9)
 Sof(F25B)=Sof(F26B)=Sof(F27B)=Sof(F28B)=Sof(F29B)=Sof(F30B)=Sof(O9B)=
 Sof(O10B)=Sof(C21B)=Sof(C22B)=Sof(C23B)=Sof(H23B)=Sof(C24B)=Sof(C25B)=FVAR(10)
 Sof(F25C)=Sof(F26C)=Sof(F27C)=Sof(F28C)=Sof(F29C)=Sof(F30C)=Sof(O9C)=
 Sof(O10C)=Sof(C21C)=Sof(C22C)=Sof(C23C)=Sof(H23C)=Sof(C24C)=Sof(C25C)=FVAR(11)
 Sof(F22A)=Sof(F23A)=Sof(F24A)=Sof(C20A)=1-FVAR(12)
 Sof(F22)=Sof(F23)=Sof(F24)=Sof(C20)=FVAR(12)
7.a Free rotating group:
 O1S(C1S,C2S,C3S,C4S), O1T(C1T,C2T,C3T,C4T), O1U(C1U,C2U,C3U,C4U)
7.b Secondary CH2 refined with riding coordinates:
 C2S(H2SA,H2SB), C3S(H3SA,H3SB), C2T(H2TA,H2TB), C3T(H3TA,H3TB), C2U(H2UA,
 H2UB), C3U(H3UA,H3UB)
7.c Aromatic/amide H refined with riding coordinates:
 C3(H3), C8(H8), C18(H18), C28(H28), C31(H31), C32(H32), C33(H33), C34(H34),
 C39(H39), C40(H40), C41(H41), C42(H42), C43(H43), C44(H44), C45(H45), C46(H46),
  C51(H51), C52(H52), C53(H53), C54(H54), C55(H55), C56(H56), C57(H57),
 C58(H58), C63(H63), C64(H64), C65(H65), C66(H66), C13(H13), C23(H23),
 C23A(H23A), C23B(H23B), C23C(H23C)
7.d Idealised Me refined with riding coordinates:
 C1S(H1SA,H1SB,H1SC), C4S(H4SA,H4SB,H4SC), C1T(H1TA,H1TB,H1TC), C4T(H4TA,H4TB,
 H4TC), C1U(H1UA,H1UB,H1UC), C4U(H4UA,H4UB,H4UC)
;
_olex2_submission_special_instructions 'No special instructions were received'

loop_
_space_group_symop_operation_xyz
'x, y, z'
'-x, -y, -z'

loop_
_atom_site_label
_atom_site_type_symbol
_atom_site_fract_x
_atom_site_fract_y
_atom_site_fract_z
_atom_site_U_iso_or_equiv
_atom_site_adp_type
_atom_site_occupancy
_atom_site_site_symmetry_order
_atom_site_calc_flag
_atom_site_refinement_flags_posn
_atom_site_refinement_flags_adp
_atom_site_refinement_flags_occupancy
_atom_site_disorder_assembly
_atom_site_disorder_group
Y1 Y 0.92730(2) 0.99018(2) 0.71790(2) 0.02102(8) Uani 1 1 d . . . . .
Y2 Y 0.65736(2) 0.69053(2) 1.02323(2) 0.02052(8) Uani 1 1 d . . . . .
Y3 Y 0.66458(3) 0.68705(2) 0.64224(2) 0.03060(10) Uani 1 1 d . . . . .
F1 F 1.12085(17) 0.93118(19) 0.49079(14) 0.0581(7) Uani 1 1 d . . . . .
F2 F 1.20641(17) 0.90122(19) 0.57242(13) 0.0596(8) Uani 1 1 d . . . . .
F3 F 1.22121(17) 1.01142(19) 0.48450(13) 0.0574(7) Uani 1 1 d . . . . .
O1 O 1.03677(16) 0.96963(16) 0.62299(12) 0.0281(6) Uani 1 1 d . . . . .
O2 O 0.95212(17) 1.12523(16) 0.64101(13) 0.0315(6) Uani 1 1 d . . . . .
C1 C 1.1596(3) 0.9641(3) 0.5295(2) 0.0388(10) Uani 1 1 d . . . . .
C2 C 1.0861(2) 1.0154(3) 0.57259(18) 0.0295(8) Uani 1 1 d . . . . .
C3 C 1.0802(3) 1.1029(3) 0.55270(19) 0.0356(9) Uani 1 1 d . . . . .
H3 H 1.123013 1.130221 0.514095 0.043 Uiso 1 1 calc R . . . .
C4 C 1.0119(3) 1.1515(2) 0.58884(19) 0.0345(9) Uani 1 1 d D . . . .
F4 F 0.9311(7) 1.2783(7) 0.5247(8) 0.090(3) Uani 0.63(2) 1 d D U P A 1
F5 F 0.9878(12) 1.2861(6) 0.6136(5) 0.081(3) Uani 0.63(2) 1 d D U P A 1
F6 F 1.0773(7) 1.2746(10) 0.5163(6) 0.061(2) Uani 0.63(2) 1 d D U P A 1
C5 C 1.0018(6) 1.2493(4) 0.5606(5) 0.059(2) Uani 0.63(2) 1 d D U P A 1
F4A F 1.0623(14) 1.2815(19) 0.5054(9) 0.073(5) Uani 0.37(2) 1 d D U P A 2
F5A F 0.9239(9) 1.2868(10) 0.5609(13) 0.085(4) Uani 0.37(2) 1 d D U P A 2
F6A F 1.0368(18) 1.2715(11) 0.6178(8) 0.076(4) Uani 0.37(2) 1 d D U P A 2
C5A C 1.0096(11) 1.2491(5) 0.5666(8) 0.065(4) Uani 0.37(2) 1 d D U P A 2
F10 F 0.7560(2) 1.2172(2) 0.8133(2) 0.0893(12) Uani 1 1 d . . . . .
F11 F 0.7937(2) 1.1479(2) 0.91294(17) 0.0789(10) Uani 1 1 d . . . . .
F12 F 0.85895(19) 1.25590(17) 0.85377(17) 0.0638(8) Uani 1 1 d . . . . .
F19 F 0.6704(3) 0.4449(2) 1.23493(19) 0.0991(13) Uani 1 1 d . . . . .
F20 F 0.55467(19) 0.38818(18) 1.23192(18) 0.0775(10) Uani 1 1 d . . . . .
F21 F 0.6795(2) 0.3811(2) 1.1559(2) 0.0958(12) Uani 1 1 d . . . . .
F22 F 0.3296(2) 0.6916(2) 1.0462(2) 0.0769(13) Uani 0.838(5) 1 d D U P B 1
F23 F 0.3558(3) 0.5728(4) 1.0205(3) 0.0761(15) Uani 0.838(5) 1 d D U P B 1
F24 F 0.3073(2) 0.5778(2) 1.1266(2) 0.0729(12) Uani 0.838(5) 1 d D U P B 1
O3 O 1.05348(16) 1.02307(17) 0.75350(13) 0.0309(6) Uani 1 1 d . . . . .
O4 O 0.86696(16) 1.07922(16) 0.79125(12) 0.0275(5) Uani 1 1 d . . . . .
O7 O 0.64657(16) 0.56314(16) 1.11247(12) 0.0287(6) Uani 1 1 d . . . . .
O8 O 0.50889(16) 0.65908(15) 1.04037(13) 0.0271(5) Uani 1 1 d . . . . .
O11 O 0.7293(2) 0.6321(2) 0.54405(14) 0.0495(8) Uani 1 1 d . . . . .
O12 O 0.6504(2) 0.79788(19) 0.54138(14) 0.0490(8) Uani 1 1 d . . . . .
N1 N 1.01640(18) 0.84884(19) 0.76986(14) 0.0238(6) Uani 1 1 d . . . . .
N2 N 0.84144(18) 0.89851(18) 0.81969(14) 0.0222(6) Uani 1 1 d . . . . .
N3 N 0.74885(19) 0.92271(18) 0.84193(15) 0.0238(6) Uani 1 1 d . . . . .
N4 N 0.56789(19) 0.83360(18) 0.97653(15) 0.0244(6) Uani 1 1 d . . . . .
N5 N 0.74561(18) 0.79068(18) 0.93208(14) 0.0229(6) Uani 1 1 d . . . . .
N6 N 0.83432(18) 0.76207(18) 0.90348(14) 0.0234(6) Uani 1 1 d . . . . .
N7 N 0.77488(19) 0.57901(18) 0.98107(14) 0.0225(6) Uani 1 1 d . . . . .
N8 N 0.64479(19) 0.67416(18) 0.90807(15) 0.0237(6) Uani 1 1 d . . . . .
N9 N 0.5791(2) 0.72800(19) 0.86921(16) 0.0301(7) Uani 1 1 d . . . . .
N10 N 0.5288(2) 0.7784(2) 0.69161(17) 0.0348(8) Uani 1 1 d . . . . .
N11 N 0.6484(2) 0.67307(18) 0.76889(15) 0.0264(7) Uani 1 1 d . . . . .
N12 N 0.7171(2) 0.62299(19) 0.80616(15) 0.0267(7) Uani 1 1 d . . . . .
N13 N 0.8311(2) 0.6284(2) 0.65446(16) 0.0339(8) Uani 1 1 d . . . . .
N14 N 0.7562(2) 0.78537(18) 0.65430(15) 0.0271(7) Uani 1 1 d . . . . .
N15 N 0.7129(2) 0.86505(19) 0.65845(15) 0.0270(7) Uani 1 1 d . . . . .
N16 N 0.77640(19) 1.05387(18) 0.67808(14) 0.0226(6) Uani 1 1 d . . . . .
N17 N 0.85563(19) 0.89714(18) 0.67636(14) 0.0227(6) Uani 1 1 d . . . . .
N18 N 0.8972(2) 0.81496(19) 0.67603(15) 0.0276(7) Uani 1 1 d . . . . .
C7 C 1.0620(3) 1.0836(3) 0.7769(2) 0.0332(9) Uani 1 1 d . . . . .
C8 C 0.9927(3) 1.1382(3) 0.8054(2) 0.0346(9) Uani 1 1 d . . . . .
H8 H 1.009117 1.181408 0.821478 0.042 Uiso 1 1 calc R . . . .
C9 C 0.9001(3) 1.1308(2) 0.81102(19) 0.0289(8) Uani 1 1 d . . . . .
C10 C 0.8266(3) 1.1901(3) 0.8469(2) 0.0425(10) Uani 1 1 d . . . . .
C16 C 0.6221(3) 0.4315(3) 1.1919(3) 0.0595(14) Uani 1 1 d . . . . .
C17 C 0.5873(3) 0.5141(3) 1.1395(2) 0.0391(10) Uani 1 1 d . . . . .
C18 C 0.4969(3) 0.5269(3) 1.1271(3) 0.0545(13) Uani 1 1 d . . . . .
H18 H 0.456257 0.486346 1.152971 0.065 Uiso 1 1 calc R . . . .
C19 C 0.4654(3) 0.5995(3) 1.0766(2) 0.0408(10) Uani 1 1 d D . . . .
C20 C 0.3628(4) 0.6110(3) 1.0683(3) 0.0503(15) Uani 0.838(5) 1 d D U P B 1
C27 C 0.7241(3) 0.6582(4) 0.4790(2) 0.0572(14) Uani 1 1 d D . . . .
C28 C 0.6883(4) 0.7385(4) 0.4420(2) 0.0644(16) Uani 1 1 d . . . . .
H28 H 0.685664 0.749601 0.392517 0.077 Uiso 1 1 calc R . . . .
C29 C 0.6564(3) 0.8025(3) 0.4757(2) 0.0543(14) Uani 1 1 d D . . . .
C31 C 1.1039(2) 0.8254(3) 0.74207(19) 0.0312(9) Uani 1 1 d . . . . .
H31 H 1.137089 0.867558 0.708196 0.037 Uiso 1 1 calc R . . . .
C32 C 1.1479(3) 0.7433(3) 0.7602(2) 0.0384(10) Uani 1 1 d . . . . .
H32 H 1.210420 0.729707 0.739821 0.046 Uiso 1 1 calc R . . . .
C33 C 1.0999(3) 0.6808(3) 0.8085(2) 0.0387(10) Uani 1 1 d . . . . .
H33 H 1.128040 0.623230 0.820616 0.046 Uiso 1 1 calc R . . . .
C34 C 1.0103(2) 0.7039(3) 0.83880(19) 0.0322(9) Uani 1 1 d . . . . .
H34 H 0.976138 0.662664 0.872958 0.039 Uiso 1 1 calc R . . . .
C35 C 0.9710(2) 0.7882(2) 0.81854(17) 0.0237(7) Uani 1 1 d . . . . .
C36 C 0.8755(2) 0.8174(2) 0.84929(17) 0.0216(7) Uani 1 1 d . . . . .
C37 C 0.7075(2) 0.8674(2) 0.89609(17) 0.0230(7) Uani 1 1 d . . . . .
C38 C 0.6082(2) 0.8922(2) 0.92143(18) 0.0264(8) Uani 1 1 d . . . . .
C39 C 0.5604(3) 0.9692(3) 0.8899(2) 0.0452(11) Uani 1 1 d . . . . .
H39 H 0.590669 1.009033 0.851153 0.054 Uiso 1 1 calc R . . . .
C40 C 0.4675(3) 0.9873(3) 0.9160(3) 0.0569(14) Uani 1 1 d . . . . .
H40 H 0.432810 1.039691 0.895316 0.068 Uiso 1 1 calc R . . . .
C41 C 0.4260(3) 0.9277(3) 0.9728(2) 0.0468(11) Uani 1 1 d . . . . .
H41 H 0.362376 0.938777 0.991681 0.056 Uiso 1 1 calc R . . . .
C42 C 0.4778(2) 0.8527(2) 1.0014(2) 0.0327(9) Uani 1 1 d . . . . .
H42 H 0.448851 0.812418 1.040577 0.039 Uiso 1 1 calc R . . . .
C43 C 0.8335(2) 0.5256(2) 1.02231(19) 0.0272(8) Uani 1 1 d . . . . .
H43 H 0.831014 0.530561 1.069268 0.033 Uiso 1 1 calc R . . . .
C44 C 0.8976(2) 0.4636(3) 0.9995(2) 0.0339(9) Uani 1 1 d . . . . .
H44 H 0.937003 0.425993 1.030709 0.041 Uiso 1 1 calc R . . . .
C45 C 0.9037(3) 0.4569(3) 0.9312(2) 0.0362(9) Uani 1 1 d . . . . .
H45 H 0.947731 0.414938 0.914359 0.043 Uiso 1 1 calc R . . . .
C46 C 0.8447(2) 0.5122(2) 0.88739(19) 0.0314(8) Uani 1 1 d . . . . .
H46 H 0.848031 0.509505 0.839675 0.038 Uiso 1 1 calc R . . . .
C47 C 0.7809(2) 0.5714(2) 0.91408(17) 0.0230(7) Uani 1 1 d . . . . .
C48 C 0.7103(2) 0.6270(2) 0.87249(17) 0.0230(7) Uani 1 1 d . . . . .
C49 C 0.5858(3) 0.7234(2) 0.80272(18) 0.0271(8) Uani 1 1 d . . . . .
C50 C 0.5158(3) 0.7795(2) 0.7606(2) 0.0352(9) Uani 1 1 d . . . . .
C51 C 0.4416(4) 0.8274(3) 0.7914(3) 0.0628(15) Uani 1 1 d . . . . .
H51 H 0.435476 0.827276 0.840080 0.075 Uiso 1 1 calc R . . . .
C52 C 0.3766(4) 0.8757(4) 0.7495(3) 0.082(2) Uani 1 1 d . . . . .
H52 H 0.324289 0.908734 0.769146 0.099 Uiso 1 1 calc R . . . .
C53 C 0.3888(4) 0.8749(3) 0.6792(3) 0.0680(16) Uani 1 1 d . . . . .
H53 H 0.344819 0.907562 0.649581 0.082 Uiso 1 1 calc R . . . .
C54 C 0.4646(3) 0.8270(3) 0.6518(2) 0.0475(11) Uani 1 1 d . . . . .
H54 H 0.472521 0.827973 0.602801 0.057 Uiso 1 1 calc R . . . .
C55 C 0.8675(4) 0.5479(3) 0.6528(2) 0.0466(11) Uani 1 1 d . . . . .
H55 H 0.828588 0.511720 0.647068 0.056 Uiso 1 1 calc R . . . .
C56 C 0.9580(4) 0.5164(3) 0.6590(3) 0.0575(13) Uani 1 1 d . . . . .
H56 H 0.981026 0.459472 0.657295 0.069 Uiso 1 1 calc R . . . .
C57 C 1.0152(4) 0.5674(3) 0.6676(3) 0.0584(14) Uani 1 1 d . . . . .
H57 H 1.078211 0.546514 0.672128 0.070 Uiso 1 1 calc R . . . .
C58 C 0.9795(3) 0.6502(3) 0.6696(2) 0.0442(11) Uani 1 1 d . . . . .
H58 H 1.017549 0.687080 0.675446 0.053 Uiso 1 1 calc R . . . .
C59 C 0.8880(3) 0.6779(2) 0.66291(18) 0.0309(8) Uani 1 1 d . . . . .
C60 C 0.8446(3) 0.7657(2) 0.66471(18) 0.0264(8) Uani 1 1 d . . . . .
C61 C 0.7657(2) 0.9156(2) 0.66812(17) 0.0234(7) Uani 1 1 d . . . . .
C62 C 0.7233(2) 1.0044(2) 0.66500(17) 0.0229(7) Uani 1 1 d . . . . .
C63 C 0.6374(2) 1.0351(3) 0.6445(2) 0.0342(9) Uani 1 1 d . . . . .
H63 H 0.600439 0.998156 0.637447 0.041 Uiso 1 1 calc R . . . .
C64 C 0.6065(3) 1.1207(3) 0.6347(2) 0.0414(10) Uani 1 1 d . . . . .
H64 H 0.548011 1.143669 0.619950 0.050 Uiso 1 1 calc R . . . .
C65 C 0.6608(3) 1.1728(3) 0.6462(2) 0.0345(9) Uani 1 1 d . . . . .
H65 H 0.641135 1.232175 0.638723 0.041 Uiso 1 1 calc R . . . .
C66 C 0.7438(2) 1.1369(2) 0.66882(18) 0.0279(8) Uani 1 1 d . . . . .
H66 H 0.780213 1.172459 0.678444 0.033 Uiso 1 1 calc R . . . .
F7 F 1.1814(4) 1.1654(4) 0.7115(3) 0.082(2) Uani 0.520(6) 1 d D U P C 1
F8 F 1.2212(4) 1.0373(4) 0.7661(5) 0.078(2) Uani 0.520(6) 1 d D U P C 1
F9 F 1.1733(6) 1.1302(5) 0.8245(3) 0.072(2) Uani 0.520(6) 1 d D U P C 1
C6 C 1.1595(6) 1.1044(5) 0.7698(4) 0.052(2) Uani 0.520(6) 1 d D U P C 1
F7A F 1.1758(7) 1.1619(4) 0.7862(5) 0.083(3) Uani 0.480(6) 1 d D U P C 2
F8A F 1.2153(5) 1.0833(6) 0.7143(3) 0.084(3) Uani 0.480(6) 1 d D U P C 2
F9A F 1.2026(4) 1.0266(4) 0.8258(4) 0.076(2) Uani 0.480(6) 1 d D U P C 2
C6A C 1.1649(7) 1.0889(5) 0.7758(4) 0.058(3) Uani 0.480(6) 1 d D U P C 2
F13 F 0.89348(16) 0.56113(16) 1.17287(13) 0.0485(6) Uani 1 1 d D . . D 2
F14 F 0.86927(18) 0.6419(2) 1.24369(14) 0.0795(11) Uani 1 1 d D . . D 2
F15 F 0.93655(15) 0.68549(17) 1.13588(14) 0.0505(7) Uani 1 1 d D . . D 2
F16 F 0.46686(16) 0.80803(17) 1.21092(12) 0.0495(7) Uani 1 1 d D . . D 2
F17 F 0.54160(18) 0.73489(19) 1.29593(12) 0.0651(9) Uani 1 1 d D . . D 2
F18 F 0.5789(2) 0.8556(2) 1.23249(16) 0.0720(9) Uani 1 1 d D . . D 2
O5 O 0.77644(15) 0.67966(16) 1.08694(11) 0.0273(6) Uani 1 1 d D . . D 2
O6 O 0.59328(16) 0.74902(17) 1.11964(12) 0.0310(6) Uani 1 1 d D . . D 2
C11 C 0.8692(3) 0.6416(3) 1.1767(2) 0.0424(11) Uani 1 1 d D . . D 2
C12 C 0.7762(2) 0.6781(2) 1.15085(17) 0.0295(8) Uani 1 1 d D . . D 2
C13 C 0.7035(2) 0.7058(3) 1.19851(18) 0.0333(9) Uani 1 1 d D . . D 2
H13 H 0.712078 0.699326 1.246167 0.040 Uiso 1 1 calc R . . D 2
C14 C 0.6193(2) 0.7426(2) 1.17742(17) 0.0284(8) Uani 1 1 d D . . D 2
C15 C 0.5496(3) 0.7850(3) 1.22967(19) 0.0376(10) Uani 1 1 d D . . D 2
F25 F 0.7279(10) 0.3862(10) 0.6786(12) 0.097(4) Uani 0.241(6) 1 d D U P E 1
F26 F 0.6053(17) 0.3746(15) 0.7560(8) 0.100(4) Uani 0.241(6) 1 d D U P E 1
F27 F 0.5994(13) 0.3692(8) 0.6485(8) 0.082(3) Uani 0.241(6) 1 d D U P E 1
F28 F 0.4116(14) 0.7089(11) 0.5083(10) 0.106(4) Uani 0.241(6) 1 d D U P E 1
F29 F 0.3444(13) 0.6476(15) 0.6108(10) 0.111(5) Uani 0.241(6) 1 d D U P E 1
F30 F 0.3920(14) 0.5772(12) 0.5320(10) 0.097(4) Uani 0.241(6) 1 d D U P E 1
O9 O 0.6512(2) 0.54510(19) 0.68665(16) 0.0578(8) Uani 0.241(6) 1 d D U P E 1
O10 O 0.5349(2) 0.6661(2) 0.60308(17) 0.0640(8) Uani 0.241(6) 1 d D U P E 1
C21 C 0.6359(11) 0.4065(7) 0.6873(8) 0.083(2) Uani 0.241(6) 1 d D U P E 1
C22 C 0.6061(16) 0.5038(7) 0.6632(15) 0.070(2) Uani 0.241(6) 1 d D U P E 1
C23 C 0.531(2) 0.5253(7) 0.6258(19) 0.071(2) Uani 0.241(6) 1 d D U P E 1
H23 H 0.496030 0.482201 0.626766 0.085 Uiso 0.241(6) 1 calc R . P E 1
C24 C 0.5062(13) 0.6077(6) 0.5877(13) 0.072(2) Uani 0.241(6) 1 d D U P E 1
C25 C 0.4142(10) 0.6352(9) 0.5584(9) 0.090(3) Uani 0.241(6) 1 d D U P E 1
F31 F 0.8523(4) 0.5947(5) 0.4113(4) 0.127(2) Uani 0.787(6) 1 d D U P F 1
F32 F 0.7214(4) 0.6009(3) 0.3820(2) 0.1009(19) Uani 0.787(6) 1 d D U P F 1
F33 F 0.7584(4) 0.5101(3) 0.4763(2) 0.0902(17) Uani 0.787(6) 1 d D U P F 1
C26 C 0.7643(4) 0.5899(4) 0.4379(3) 0.086(2) Uani 0.787(6) 1 d D U P F 1
F34 F 0.6107(12) 0.9140(10) 0.3735(7) 0.0610(15) Uani 0.328(8) 1 d D U P G 1
F35 F 0.6450(9) 0.9615(7) 0.4515(6) 0.072(2) Uani 0.328(8) 1 d D U P G 1
F36 F 0.5184(8) 0.9138(9) 0.4693(7) 0.062(3) Uani 0.328(8) 1 d D U P G 1
C30 C 0.6094(8) 0.8955(5) 0.4443(7) 0.065(2) Uani 0.328(8) 1 d D U P G 1
F25A F 0.6650(12) 0.3952(10) 0.7840(9) 0.097(4) Uani 0.214(5) 1 d D U P E 2
F26A F 0.5373(11) 0.3740(9) 0.7618(10) 0.099(5) Uani 0.214(5) 1 d D U P E 2
F27A F 0.6656(14) 0.3507(10) 0.6924(10) 0.103(4) Uani 0.214(5) 1 d D U P E 2
F28A F 0.4250(15) 0.6398(15) 0.5132(9) 0.105(4) Uani 0.214(5) 1 d D U P E 2
F29A F 0.3464(12) 0.6909(11) 0.5981(13) 0.096(4) Uani 0.214(5) 1 d D U P E 2
F30A F 0.3512(12) 0.5577(11) 0.6072(11) 0.115(4) Uani 0.214(5) 1 d D U P E 2
O9A O 0.6512(2) 0.54510(19) 0.68665(16) 0.0578(8) Uani 0.214(5) 1 d D U P E 2
O10A O 0.5349(2) 0.6661(2) 0.60308(17) 0.0640(8) Uani 0.214(5) 1 d D U P E 2
C21A C 0.6172(10) 0.4036(7) 0.7314(8) 0.083(3) Uani 0.214(5) 1 d D U P E 2
C22A C 0.5979(11) 0.4951(6) 0.6850(11) 0.072(2) Uani 0.214(5) 1 d D U P E 2
C23A C 0.5151(12) 0.5207(8) 0.6569(13) 0.071(2) Uani 0.214(5) 1 d D U P E 2
H23A H 0.475293 0.479428 0.663321 0.086 Uiso 0.214(5) 1 calc R . P E 2
C24A C 0.4892(11) 0.6035(7) 0.6201(11) 0.071(2) Uani 0.214(5) 1 d D U P E 2
C25A C 0.4020(9) 0.6219(9) 0.5842(9) 0.084(3) Uani 0.214(5) 1 d D U P E 2
F31A F 0.7963(17) 0.6410(14) 0.3689(8) 0.130(5) Uani 0.213(6) 1 d D U P F 2
F32A F 0.7130(14) 0.5497(16) 0.4436(12) 0.125(5) Uani 0.213(6) 1 d D U P F 2
F33A F 0.8529(13) 0.5534(13) 0.4602(8) 0.099(4) Uani 0.213(6) 1 d D U P F 2
C26A C 0.7780(12) 0.5971(9) 0.4358(8) 0.099(4) Uani 0.213(6) 1 d D U P F 2
F34A F 0.6162(5) 0.8868(5) 0.3628(3) 0.0610(15) Uani 0.672(8) 1 d D U P G 2
F35A F 0.6995(4) 0.9357(3) 0.4162(3) 0.0672(17) Uani 0.672(8) 1 d D U P G 2
F36A F 0.5557(5) 0.9271(4) 0.4575(4) 0.0740(18) Uani 0.672(8) 1 d D U P G 2
C30A C 0.6320(5) 0.8894(4) 0.4257(3) 0.0624(18) Uani 0.672(8) 1 d D U P G 2
F25B F 0.6869(19) 0.3862(11) 0.7551(12) 0.098(4) Uani 0.192(7) 1 d D U P E 3
F26B F 0.5806(13) 0.3516(10) 0.7142(14) 0.105(4) Uani 0.192(7) 1 d D U P E 3
F27B F 0.7115(17) 0.3783(15) 0.6458(11) 0.103(5) Uani 0.192(7) 1 d D U P E 3
F28B F 0.4575(19) 0.6783(14) 0.4836(11) 0.080(4) Uani 0.192(7) 1 d D U P E 3
F29B F 0.3568(14) 0.6343(18) 0.5778(14) 0.107(4) Uani 0.192(7) 1 d D U P E 3
F30B F 0.4402(16) 0.5449(12) 0.5239(13) 0.101(4) Uani 0.192(7) 1 d D U P E 3
O9B O 0.6512(2) 0.54510(19) 0.68665(16) 0.0578(8) Uani 0.192(7) 1 d D U P E 3
O10B O 0.5349(2) 0.6661(2) 0.60308(17) 0.0640(8) Uani 0.192(7) 1 d D U P E 3
C21B C 0.6464(12) 0.4016(7) 0.6975(9) 0.083(2) Uani 0.192(7) 1 d D U P E 3
C22B C 0.6083(17) 0.4962(6) 0.6703(14) 0.072(2) Uani 0.192(7) 1 d D U P E 3
C23B C 0.557(2) 0.5185(8) 0.6143(18) 0.070(2) Uani 0.192(7) 1 d D U P E 3
H23B H 0.551026 0.477025 0.591472 0.085 Uiso 0.192(7) 1 calc R . P E 3
C24B C 0.514(2) 0.6009(7) 0.5923(18) 0.073(2) Uani 0.192(7) 1 d D U P E 3
C25B C 0.4423(12) 0.6160(10) 0.5425(10) 0.086(3) Uani 0.192(7) 1 d D U P E 3
O1S O 0.885(3) 1.143(2) 1.0826(15) 0.124(4) Uani 0.123(5) 1 d . U P H 1
C1S C 1.038(3) 1.070(3) 1.090(3) 0.123(5) Uani 0.123(5) 1 d G U P H 1
H1SA H 1.063337 1.053268 1.045342 0.185 Uiso 0.123(5) 1 calc R . P H 1
H1SB H 1.000224 1.027238 1.121895 0.185 Uiso 0.123(5) 1 calc R . P H 1
H1SC H 1.089056 1.073440 1.112881 0.185 Uiso 0.123(5) 1 calc R . P H 1
C2S C 0.979(3) 1.156(3) 1.073(2) 0.125(4) Uani 0.123(5) 1 d G U P H 1
H2SA H 0.985806 1.189370 1.105075 0.150 Uiso 0.123(5) 1 calc R . P H 1
H2SB H 0.998215 1.187994 1.022986 0.150 Uiso 0.123(5) 1 calc R . P H 1
C3S C 0.823(3) 1.219(2) 1.068(3) 0.117(5) Uani 0.123(5) 1 d G U P H 1
H3SA H 0.839139 1.252820 1.018167 0.141 Uiso 0.123(5) 1 calc R . P H 1
H3SB H 0.826503 1.254145 1.100282 0.141 Uiso 0.123(5) 1 calc R . P H 1
C4S C 0.724(3) 1.197(3) 1.080(3) 0.128(6) Uani 0.123(5) 1 d G U P H 1
H4SA H 0.726251 1.144665 1.066681 0.192 Uiso 0.123(5) 1 calc R . P H 1
H4SB H 0.686477 1.243732 1.050677 0.192 Uiso 0.123(5) 1 calc R . P H 1
H4SC H 0.697700 1.189697 1.130635 0.192 Uiso 0.123(5) 1 calc R . P H 1
O1T O 0.9935(5) 1.1218(4) 1.0381(3) 0.119(2) Uani 0.707(9) 1 d . U P I 2
C1T C 1.1474(5) 1.0552(6) 1.0073(6) 0.099(3) Uani 0.707(9) 1 d G U P I 2
H1TA H 1.208704 1.066179 0.980184 0.149 Uiso 0.707(9) 1 calc R . P I 2
H1TB H 1.125604 1.011823 0.992256 0.149 Uiso 0.707(9) 1 calc R . P I 2
H1TC H 1.151340 1.034950 1.058450 0.149 Uiso 0.707(9) 1 calc R . P I 2
C2T C 1.0801(5) 1.1367(5) 0.9934(5) 0.104(3) Uani 0.707(9) 1 d G U P I 2
H2TA H 1.104839 1.182487 1.003891 0.125 Uiso 0.707(9) 1 calc R . P I 2
H2TB H 1.071667 1.154840 0.942589 0.125 Uiso 0.707(9) 1 calc R . P I 2
C3T C 0.9250(5) 1.1943(5) 1.0293(4) 0.119(3) Uani 0.707(9) 1 d G U P I 2
H3TA H 0.913550 1.213607 0.979186 0.143 Uiso 0.707(9) 1 calc R . P I 2
H3TB H 0.946557 1.241320 1.040518 0.143 Uiso 0.707(9) 1 calc R . P I 2
C4T C 0.8359(5) 1.1710(8) 1.0794(5) 0.125(3) Uani 0.707(9) 1 d G U P I 2
H4TA H 0.809943 1.130611 1.063611 0.187 Uiso 0.707(9) 1 calc R . P I 2
H4TB H 0.791059 1.222497 1.078649 0.187 Uiso 0.707(9) 1 calc R . P I 2
H4TC H 0.849362 1.144922 1.128116 0.187 Uiso 0.707(9) 1 calc R . P I 2
O1U O 1.024(2) 1.0750(19) 1.0453(16) 0.119(4) Uani 0.156(8) 1 d . U P J 3
C1U C 1.185(2) 1.060(3) 0.997(3) 0.099(3) Uani 0.156(8) 1 d G U P J 3
H1UA H 1.226189 1.072860 0.950777 0.149 Uiso 0.156(8) 1 calc R . P J 3
H1UB H 1.176976 0.999595 1.010916 0.149 Uiso 0.156(8) 1 calc R . P J 3
H1UC H 1.213158 1.071884 1.033198 0.149 Uiso 0.156(8) 1 calc R . P J 3
C2U C 1.092(2) 1.115(2) 0.990(2) 0.102(4) Uani 0.156(8) 1 d G U P J 3
H2UA H 1.094758 1.171906 0.995145 0.122 Uiso 0.156(8) 1 calc R . P J 3
H2UB H 1.074952 1.121277 0.943027 0.122 Uiso 0.156(8) 1 calc R . P J 3
C3U C 0.933(2) 1.121(3) 1.044(2) 0.125(4) Uani 0.156(8) 1 d G U P J 3
H3UA H 0.912923 1.128048 0.997728 0.150 Uiso 0.156(8) 1 calc R . P J 3
H3UB H 0.932685 1.178608 1.049918 0.150 Uiso 0.156(8) 1 calc R . P J 3
C4U C 0.866(2) 1.073(4) 1.105(2) 0.131(5) Uani 0.156(8) 1 d G U P J 3
H4UA H 0.848073 1.103010 1.142286 0.196 Uiso 0.156(8) 1 calc R . P J 3
H4UB H 0.896521 1.015482 1.124459 0.196 Uiso 0.156(8) 1 calc R . P J 3
H4UC H 0.810880 1.069327 1.086436 0.196 Uiso 0.156(8) 1 calc R . P J 3
F25C F 0.7411(8) 0.3883(6) 0.7201(9) 0.093(3) Uani 0.358(8) 1 d D U P E 4
F26C F 0.6024(11) 0.3586(10) 0.7541(8) 0.103(4) Uani 0.358(8) 1 d D U P E 4
F27C F 0.6686(13) 0.3567(7) 0.6477(7) 0.105(3) Uani 0.358(8) 1 d D U P E 4
F28C F 0.4731(10) 0.6409(10) 0.4822(6) 0.098(3) Uani 0.358(8) 1 d D U P E 4
F29C F 0.3710(8) 0.6759(9) 0.5657(8) 0.093(3) Uani 0.358(8) 1 d D U P E 4
F30C F 0.3997(11) 0.5426(7) 0.5634(9) 0.103(3) Uani 0.358(8) 1 d D U P E 4
O9C O 0.6512(2) 0.54510(19) 0.68665(16) 0.0578(8) Uani 0.358(8) 1 d D U P E 4
O10C O 0.5349(2) 0.6661(2) 0.60308(17) 0.0640(8) Uani 0.358(8) 1 d D U P E 4
C21C C 0.6589(9) 0.3989(6) 0.6987(6) 0.083(2) Uani 0.358(8) 1 d D U P E 4
C22C C 0.6204(12) 0.4919(5) 0.6663(11) 0.0714(18) Uani 0.358(8) 1 d D U P E 4
C23C C 0.5488(18) 0.5139(6) 0.6258(16) 0.070(2) Uani 0.358(8) 1 d D U P E 4
H23C H 0.524408 0.470153 0.616007 0.084 Uiso 0.358(8) 1 calc R . P E 4
C24C C 0.5123(12) 0.5975(5) 0.5997(10) 0.0704(19) Uani 0.358(8) 1 d D U P E 4
C25C C 0.4384(8) 0.6134(7) 0.5508(7) 0.085(2) Uani 0.358(8) 1 d D U P E 4
F22A F 0.3157(14) 0.6358(19) 1.0611(15) 0.084(5) Uani 0.162(5) 1 d D U P B 2
F23A F 0.3873(12) 0.6475(14) 0.9626(10) 0.083(5) Uani 0.162(5) 1 d D U P B 2
F24A F 0.3756(17) 0.5320(13) 1.0178(15) 0.057(5) Uani 0.162(5) 1 d D U P B 2
C20A C 0.3937(13) 0.6019(13) 1.0287(10) 0.064(4) Uani 0.162(5) 1 d D U P B 2

loop_
_atom_site_aniso_label
_atom_site_aniso_U_11
_atom_site_aniso_U_22
_atom_site_aniso_U_33
_atom_site_aniso_U_23
_atom_site_aniso_U_13
_atom_site_aniso_U_12
Y1 0.02198(17) 0.02234(18) 0.01796(16) -0.00263(13) 0.00037(12) -0.00927(13)
Y2 0.02290(17) 0.02277(18) 0.01427(15) -0.00301(13) 0.00134(12) -0.00675(13)
Y3 0.0527(2) 0.0264(2) 0.01783(17) -0.00233(14) -0.00976(16) -0.01899(17)
F1 0.0494(15) 0.089(2) 0.0502(16) -0.0424(16) -0.0006(12) -0.0138(14)
F2 0.0449(15) 0.080(2) 0.0374(14) -0.0106(14) 0.0014(12) 0.0159(14)
F3 0.0418(14) 0.092(2) 0.0349(13) -0.0179(14) 0.0176(11) -0.0251(14)
O1 0.0264(13) 0.0352(15) 0.0218(12) -0.0048(11) 0.0001(10) -0.0106(11)
O2 0.0343(14) 0.0273(14) 0.0300(14) -0.0015(11) 0.0017(11) -0.0137(11)
C1 0.032(2) 0.061(3) 0.023(2) -0.009(2) -0.0002(17) -0.013(2)
C2 0.0229(18) 0.048(3) 0.0179(17) -0.0046(17) -0.0049(14) -0.0114(17)
C3 0.031(2) 0.048(3) 0.0234(19) 0.0042(18) 0.0000(16) -0.0214(18)
C4 0.035(2) 0.042(2) 0.0251(19) 0.0023(17) -0.0051(17) -0.0197(18)
F4 0.084(5) 0.055(4) 0.105(7) 0.034(5) -0.034(5) -0.012(3)
F5 0.127(7) 0.034(3) 0.064(4) -0.008(3) 0.027(5) -0.023(5)
F6 0.076(4) 0.047(5) 0.050(4) 0.014(3) 0.004(3) -0.043(4)
C5 0.072(4) 0.042(4) 0.053(4) 0.007(4) 0.005(4) -0.033(4)
F4A 0.099(9) 0.055(7) 0.044(6) 0.014(6) 0.011(6) -0.025(7)
F5A 0.073(6) 0.040(5) 0.103(9) 0.020(7) 0.011(7) -0.002(4)
F6A 0.121(10) 0.043(6) 0.068(6) -0.015(5) 0.005(7) -0.039(7)
C5A 0.078(6) 0.044(6) 0.059(6) 0.007(5) 0.006(6) -0.031(5)
F10 0.077(2) 0.091(3) 0.129(3) -0.081(2) -0.061(2) 0.0472(19)
F11 0.093(2) 0.065(2) 0.068(2) -0.0329(17) 0.0340(17) -0.0095(17)
F12 0.0639(18) 0.0487(17) 0.094(2) -0.0463(16) -0.0060(16) -0.0070(14)
F19 0.102(3) 0.082(3) 0.096(3) 0.054(2) -0.061(2) -0.048(2)
F20 0.0525(17) 0.0479(18) 0.100(2) 0.0345(16) -0.0067(16) -0.0206(14)
F21 0.075(2) 0.051(2) 0.124(3) 0.011(2) -0.007(2) 0.0201(17)
F22 0.0310(17) 0.035(2) 0.144(4) 0.009(2) -0.0203(19) -0.0007(15)
F23 0.049(3) 0.096(4) 0.096(3) -0.033(3) -0.031(2) -0.007(3)
F24 0.0255(16) 0.080(3) 0.098(3) 0.000(2) 0.0014(17) -0.0196(16)
O3 0.0273(13) 0.0352(16) 0.0348(14) -0.0126(12) -0.0044(11) -0.0103(11)
O4 0.0303(13) 0.0276(14) 0.0251(13) -0.0067(11) -0.0015(10) -0.0089(11)
O7 0.0277(13) 0.0297(15) 0.0230(13) 0.0021(11) 0.0022(10) -0.0110(11)
O8 0.0260(13) 0.0256(14) 0.0280(13) -0.0054(11) 0.0000(10) -0.0068(11)
O11 0.070(2) 0.063(2) 0.0239(15) -0.0149(14) -0.0041(14) -0.0280(17)
O12 0.074(2) 0.0503(19) 0.0276(15) 0.0081(13) -0.0264(15) -0.0298(16)
N1 0.0209(15) 0.0299(17) 0.0188(14) -0.0017(12) -0.0020(11) -0.0076(12)
N2 0.0228(15) 0.0236(16) 0.0191(14) -0.0051(12) 0.0015(11) -0.0068(12)
N3 0.0231(15) 0.0221(16) 0.0236(15) -0.0045(12) 0.0025(12) -0.0061(12)
N4 0.0269(15) 0.0217(16) 0.0224(15) -0.0062(12) 0.0046(12) -0.0064(12)
N5 0.0209(14) 0.0258(16) 0.0191(14) -0.0039(12) 0.0025(11) -0.0057(12)
N6 0.0215(15) 0.0260(16) 0.0200(14) -0.0024(12) -0.0009(11) -0.0049(12)
N7 0.0253(15) 0.0217(16) 0.0174(14) 0.0004(12) -0.0022(11) -0.0057(12)
N8 0.0251(15) 0.0236(16) 0.0224(15) -0.0061(12) -0.0059(12) -0.0007(12)
N9 0.0385(18) 0.0254(17) 0.0262(16) -0.0072(13) -0.0098(14) 0.0021(14)
N10 0.049(2) 0.0251(18) 0.0321(18) 0.0036(14) -0.0217(15) -0.0114(15)
N11 0.0403(18) 0.0181(16) 0.0204(15) -0.0033(12) -0.0089(13) -0.0017(13)
N12 0.0372(17) 0.0225(16) 0.0180(14) -0.0033(12) -0.0049(12) -0.0008(13)
N13 0.057(2) 0.0243(18) 0.0208(15) -0.0054(13) -0.0082(14) -0.0058(15)
N14 0.0380(17) 0.0191(16) 0.0248(15) -0.0010(12) -0.0107(13) -0.0066(13)
N15 0.0321(16) 0.0213(16) 0.0272(16) -0.0013(13) -0.0076(13) -0.0080(13)
N16 0.0270(15) 0.0214(16) 0.0178(14) -0.0034(12) 0.0018(12) -0.0080(12)
N17 0.0247(15) 0.0225(16) 0.0211(14) -0.0036(12) -0.0043(12) -0.0064(12)
N18 0.0314(16) 0.0243(17) 0.0272(16) -0.0061(13) -0.0068(13) -0.0029(13)
C7 0.031(2) 0.033(2) 0.038(2) -0.0078(18) -0.0080(17) -0.0117(17)
C8 0.037(2) 0.031(2) 0.042(2) -0.0148(18) -0.0090(18) -0.0096(17)
C9 0.035(2) 0.026(2) 0.0256(19) -0.0055(16) -0.0067(16) -0.0050(16)
C10 0.046(3) 0.041(3) 0.048(3) -0.022(2) -0.014(2) 0.000(2)
C16 0.046(3) 0.036(3) 0.075(4) 0.022(3) -0.007(3) -0.015(2)
C17 0.033(2) 0.030(2) 0.046(2) 0.0001(19) 0.0010(18) -0.0082(18)
C18 0.036(2) 0.029(2) 0.087(4) 0.013(2) -0.013(2) -0.0170(19)
C19 0.031(2) 0.023(2) 0.066(3) -0.005(2) -0.009(2) -0.0085(17)
C20 0.028(3) 0.037(3) 0.084(4) -0.009(3) -0.012(3) -0.007(2)
C27 0.063(3) 0.094(4) 0.025(2) -0.018(3) -0.002(2) -0.038(3)
C28 0.077(4) 0.100(5) 0.022(2) -0.005(3) -0.008(2) -0.043(3)
C29 0.062(3) 0.071(4) 0.031(2) 0.017(2) -0.026(2) -0.041(3)
C31 0.0224(18) 0.039(2) 0.0261(19) 0.0008(17) -0.0005(15) -0.0065(16)
C32 0.0233(19) 0.048(3) 0.032(2) 0.0003(19) 0.0009(16) 0.0017(18)
C33 0.031(2) 0.038(2) 0.035(2) 0.0040(18) -0.0059(17) 0.0022(18)
C34 0.0267(19) 0.036(2) 0.0249(19) 0.0052(16) -0.0030(15) -0.0036(16)
C35 0.0230(17) 0.031(2) 0.0157(16) -0.0011(14) -0.0051(13) -0.0057(15)
C36 0.0234(17) 0.0254(19) 0.0170(16) -0.0041(14) -0.0024(13) -0.0096(14)
C37 0.0264(18) 0.0224(19) 0.0205(17) -0.0058(14) -0.0002(14) -0.0074(15)
C38 0.0279(19) 0.0221(19) 0.0255(18) -0.0057(15) 0.0060(15) -0.0060(15)
C39 0.039(2) 0.025(2) 0.055(3) 0.0039(19) 0.011(2) -0.0032(18)
C40 0.037(2) 0.031(3) 0.075(3) 0.007(2) 0.011(2) 0.0075(19)
C41 0.030(2) 0.032(2) 0.062(3) -0.005(2) 0.015(2) 0.0007(18)
C42 0.027(2) 0.028(2) 0.036(2) -0.0089(17) 0.0104(16) -0.0050(16)
C43 0.0281(19) 0.029(2) 0.0241(18) -0.0018(16) -0.0081(15) -0.0068(16)
C44 0.0241(19) 0.036(2) 0.035(2) -0.0011(18) -0.0062(16) -0.0004(16)
C45 0.026(2) 0.040(2) 0.036(2) -0.0105(19) -0.0003(16) 0.0065(17)
C46 0.029(2) 0.038(2) 0.0244(19) -0.0099(17) 0.0018(15) -0.0026(17)
C47 0.0247(18) 0.0211(18) 0.0203(17) -0.0013(14) 0.0007(14) -0.0072(14)
C48 0.0286(18) 0.0206(18) 0.0200(17) -0.0039(14) -0.0019(14) -0.0082(14)
C49 0.036(2) 0.0212(19) 0.0243(18) -0.0035(15) -0.0103(15) -0.0027(15)
C50 0.047(2) 0.025(2) 0.036(2) -0.0051(17) -0.0194(18) -0.0002(17)
C51 0.074(4) 0.056(3) 0.058(3) -0.022(3) -0.035(3) 0.030(3)
C52 0.090(4) 0.067(4) 0.087(4) -0.025(3) -0.049(4) 0.042(3)
C53 0.079(4) 0.050(3) 0.072(4) 0.003(3) -0.052(3) 0.012(3)
C54 0.062(3) 0.037(3) 0.045(3) 0.007(2) -0.032(2) -0.013(2)
C55 0.078(3) 0.027(2) 0.037(2) -0.0120(19) -0.010(2) -0.006(2)
C56 0.086(4) 0.030(3) 0.055(3) -0.018(2) -0.020(3) 0.015(3)
C57 0.072(3) 0.044(3) 0.063(3) -0.023(3) -0.028(3) 0.019(3)
C58 0.054(3) 0.036(3) 0.046(3) -0.016(2) -0.021(2) 0.006(2)
C59 0.050(2) 0.024(2) 0.0189(18) -0.0040(15) -0.0131(16) -0.0004(17)
C60 0.038(2) 0.0227(19) 0.0178(17) -0.0013(14) -0.0070(15) -0.0055(16)
C61 0.0269(18) 0.0258(19) 0.0166(16) -0.0029(14) -0.0005(14) -0.0092(15)
C62 0.0225(17) 0.027(2) 0.0191(17) -0.0070(14) 0.0023(13) -0.0076(14)
C63 0.0243(19) 0.034(2) 0.047(2) -0.0181(19) -0.0031(17) -0.0032(16)
C64 0.026(2) 0.047(3) 0.056(3) -0.025(2) -0.0086(19) 0.0051(18)
C65 0.033(2) 0.029(2) 0.041(2) -0.0155(18) -0.0014(17) 0.0043(17)
C66 0.031(2) 0.028(2) 0.0242(18) -0.0071(16) 0.0008(15) -0.0079(16)
F7 0.040(3) 0.086(5) 0.093(5) 0.017(4) 0.013(3) -0.031(3)
F8 0.028(3) 0.054(4) 0.162(7) -0.045(5) -0.022(5) 0.004(3)
F9 0.046(3) 0.119(6) 0.075(4) -0.050(4) -0.006(4) -0.036(4)
C6 0.034(4) 0.060(5) 0.079(5) -0.039(4) -0.008(4) -0.017(4)
F7A 0.055(4) 0.069(5) 0.146(8) -0.048(5) -0.020(6) -0.029(4)
F8A 0.043(4) 0.126(7) 0.093(5) -0.035(5) 0.007(4) -0.046(4)
F9A 0.037(3) 0.111(5) 0.093(5) -0.036(4) -0.030(4) -0.003(3)
C6A 0.037(5) 0.066(5) 0.086(5) -0.043(5) 0.000(5) -0.018(5)
F13 0.0433(14) 0.0475(16) 0.0485(15) -0.0019(12) -0.0148(11) 0.0005(12)
F14 0.0489(16) 0.155(3) 0.0425(16) -0.0532(19) -0.0217(13) 0.0267(18)
F15 0.0296(12) 0.0601(17) 0.0714(18) -0.0326(15) -0.0053(12) -0.0085(12)
F16 0.0448(14) 0.0672(18) 0.0325(13) -0.0226(12) -0.0036(11) 0.0155(12)
F17 0.0641(17) 0.085(2) 0.0194(12) -0.0057(13) 0.0077(11) 0.0285(15)
F18 0.081(2) 0.075(2) 0.077(2) -0.0565(18) 0.0030(16) -0.0110(17)
O5 0.0257(13) 0.0388(15) 0.0179(12) -0.0087(11) 0.0035(10) -0.0114(11)
O6 0.0301(14) 0.0413(16) 0.0221(13) -0.0125(12) 0.0000(10) -0.0036(12)
C11 0.035(2) 0.067(3) 0.029(2) -0.022(2) -0.0055(18) -0.002(2)
C12 0.030(2) 0.036(2) 0.0235(19) -0.0087(16) -0.0024(15) -0.0091(16)
C13 0.036(2) 0.048(3) 0.0171(17) -0.0116(17) -0.0024(15) -0.0073(18)
C14 0.036(2) 0.030(2) 0.0189(18) -0.0065(15) 0.0021(15) -0.0092(16)
C15 0.041(2) 0.048(3) 0.024(2) -0.0149(19) -0.0030(17) -0.0006(19)
F25 0.139(7) 0.050(6) 0.098(7) -0.037(6) 0.018(7) -0.014(6)
F26 0.139(7) 0.043(6) 0.106(6) -0.021(6) 0.020(6) -0.020(6)
F27 0.125(8) 0.033(5) 0.093(7) -0.030(5) -0.001(7) -0.021(6)
F28 0.113(7) 0.132(8) 0.089(7) -0.012(7) -0.052(6) -0.047(7)
F29 0.108(8) 0.136(9) 0.095(8) -0.020(8) -0.017(7) -0.047(8)
F30 0.113(7) 0.124(7) 0.092(7) -0.039(6) -0.044(6) -0.062(6)
O9 0.0960(19) 0.0347(15) 0.0495(16) -0.0205(13) 0.0106(15) -0.0341(14)
O10 0.0808(18) 0.0821(19) 0.0519(16) -0.0279(15) -0.0123(14) -0.0495(15)
C21 0.121(4) 0.044(4) 0.086(4) -0.026(4) 0.016(4) -0.035(4)
C22 0.104(3) 0.048(3) 0.066(3) -0.025(3) 0.010(3) -0.039(3)
C23 0.098(4) 0.066(3) 0.066(4) -0.034(3) 0.002(3) -0.048(3)
C24 0.092(3) 0.086(3) 0.063(3) -0.034(3) -0.011(3) -0.050(3)
C25 0.102(4) 0.112(4) 0.080(4) -0.037(4) -0.021(4) -0.050(4)
F31 0.108(4) 0.166(6) 0.135(6) -0.097(5) 0.028(4) -0.041(4)
F32 0.165(5) 0.119(4) 0.043(2) -0.037(3) -0.028(3) -0.041(3)
F33 0.151(5) 0.083(3) 0.047(2) -0.037(2) -0.012(3) -0.012(3)
C26 0.116(5) 0.121(5) 0.043(3) -0.046(4) 0.021(4) -0.071(4)
F34 0.0615(19) 0.094(4) 0.026(2) 0.017(2) -0.0256(17) -0.040(3)
F35 0.092(5) 0.068(4) 0.054(4) 0.024(4) -0.041(4) -0.043(4)
F36 0.089(6) 0.064(5) 0.032(5) 0.020(4) -0.027(5) -0.042(5)
C30 0.079(4) 0.079(4) 0.035(4) 0.021(3) -0.032(3) -0.038(3)
F25A 0.138(8) 0.031(6) 0.102(8) -0.014(6) 0.028(7) -0.015(6)
F26A 0.117(9) 0.046(7) 0.127(9) -0.036(7) 0.042(8) -0.044(7)
F27A 0.140(6) 0.051(5) 0.106(6) -0.021(6) 0.017(6) -0.018(6)
F28A 0.111(6) 0.133(6) 0.087(6) -0.028(6) -0.028(6) -0.044(6)
F29A 0.091(8) 0.128(9) 0.098(9) -0.039(8) -0.031(7) -0.052(7)
F30A 0.117(8) 0.138(8) 0.116(8) -0.042(8) -0.018(7) -0.072(7)
O9A 0.0960(19) 0.0347(15) 0.0495(16) -0.0205(13) 0.0106(15) -0.0341(14)
O10A 0.0808(18) 0.0821(19) 0.0519(16) -0.0279(15) -0.0123(14) -0.0495(15)
C21A 0.121(4) 0.044(4) 0.085(4) -0.026(4) 0.019(4) -0.036(4)
C22A 0.106(3) 0.047(3) 0.070(3) -0.026(3) 0.011(3) -0.038(3)
C23A 0.099(4) 0.067(3) 0.067(4) -0.033(3) 0.001(3) -0.048(3)
C24A 0.091(3) 0.083(3) 0.062(3) -0.034(3) -0.010(3) -0.050(3)
C25A 0.098(4) 0.105(4) 0.075(4) -0.036(4) -0.018(4) -0.053(4)
F31A 0.149(10) 0.178(10) 0.051(7) -0.040(8) 0.027(8) -0.025(9)
F32A 0.172(10) 0.134(10) 0.088(9) -0.052(8) 0.001(9) -0.053(9)
F33A 0.151(9) 0.114(9) 0.048(7) -0.055(7) 0.016(8) -0.040(8)
C26A 0.129(7) 0.131(7) 0.052(6) -0.049(6) 0.016(7) -0.052(7)
F34A 0.0615(19) 0.094(4) 0.026(2) 0.017(2) -0.0256(17) -0.040(3)
F35A 0.076(3) 0.060(3) 0.064(3) 0.025(2) -0.047(3) -0.034(2)
F36A 0.095(4) 0.069(3) 0.042(3) 0.018(2) -0.023(3) -0.013(3)
C30A 0.074(4) 0.079(3) 0.032(3) 0.017(3) -0.027(3) -0.036(3)
F25B 0.140(7) 0.031(6) 0.104(7) -0.017(6) 0.029(7) -0.016(6)
F26B 0.138(7) 0.052(6) 0.110(7) -0.016(6) 0.027(7) -0.036(6)
F27B 0.133(8) 0.056(7) 0.111(7) -0.026(7) 0.015(7) -0.019(7)
F28B 0.097(8) 0.106(9) 0.071(7) -0.041(7) -0.037(7) -0.044(7)
F29B 0.104(7) 0.131(7) 0.094(7) -0.028(7) -0.013(6) -0.038(7)
F30B 0.107(8) 0.132(8) 0.090(8) -0.052(7) -0.022(7) -0.039(8)
O9B 0.0960(19) 0.0347(15) 0.0495(16) -0.0205(13) 0.0106(15) -0.0341(14)
O10B 0.0808(18) 0.0821(19) 0.0519(16) -0.0279(15) -0.0123(14) -0.0495(15)
C21B 0.121(4) 0.044(4) 0.086(4) -0.027(4) 0.017(4) -0.035(4)
C22B 0.106(3) 0.047(3) 0.069(3) -0.026(3) 0.011(3) -0.039(3)
C23B 0.099(4) 0.065(3) 0.066(4) -0.033(3) 0.001(3) -0.049(3)
C24B 0.092(3) 0.086(3) 0.063(3) -0.034(3) -0.011(3) -0.050(3)
C25B 0.099(4) 0.109(4) 0.076(4) -0.037(4) -0.020(4) -0.049(4)
O1S 0.175(8) 0.142(7) 0.082(6) -0.038(6) -0.064(6) -0.028(7)
C1S 0.176(8) 0.126(8) 0.090(7) -0.029(7) -0.053(7) -0.041(8)
C2S 0.176(7) 0.134(7) 0.088(6) -0.034(6) -0.055(6) -0.035(6)
C3S 0.172(9) 0.139(8) 0.073(7) -0.043(7) -0.067(7) -0.023(8)
C4S 0.180(10) 0.149(10) 0.079(9) -0.041(9) -0.061(9) -0.021(10)
O1T 0.177(6) 0.124(5) 0.089(4) -0.040(4) -0.054(4) -0.047(5)
C1T 0.151(6) 0.101(5) 0.077(4) -0.030(4) -0.054(5) -0.042(5)
C2T 0.162(6) 0.106(6) 0.071(4) -0.024(4) -0.046(4) -0.054(5)
C3T 0.172(7) 0.137(7) 0.078(5) -0.036(5) -0.069(4) -0.025(6)
C4T 0.175(7) 0.151(7) 0.077(5) -0.044(5) -0.066(5) -0.020(6)
O1U 0.173(7) 0.121(6) 0.085(5) -0.029(6) -0.051(5) -0.041(6)
C1U 0.151(6) 0.101(5) 0.077(4) -0.030(4) -0.054(5) -0.042(5)
C2U 0.161(7) 0.103(6) 0.075(5) -0.035(6) -0.051(5) -0.046(6)
C3U 0.175(7) 0.138(7) 0.086(5) -0.033(6) -0.059(5) -0.033(6)
C4U 0.179(9) 0.148(9) 0.088(7) -0.036(8) -0.058(7) -0.027(8)
F25C 0.134(7) 0.031(4) 0.108(7) -0.021(5) 0.009(6) -0.023(5)
F26C 0.136(6) 0.055(6) 0.108(6) -0.020(5) 0.012(6) -0.024(5)
F27C 0.154(7) 0.045(5) 0.114(6) -0.040(5) 0.027(7) -0.033(5)
F28C 0.105(7) 0.138(7) 0.078(6) -0.045(6) -0.031(5) -0.040(6)
F29C 0.081(6) 0.137(7) 0.093(6) -0.050(6) -0.033(5) -0.041(5)
F30C 0.116(6) 0.134(6) 0.097(7) -0.043(5) -0.030(5) -0.074(5)
O9C 0.0960(19) 0.0347(15) 0.0495(16) -0.0205(13) 0.0106(15) -0.0341(14)
O10C 0.0808(18) 0.0821(19) 0.0519(16) -0.0279(15) -0.0123(14) -0.0495(15)
C21C 0.122(4) 0.041(3) 0.090(4) -0.028(4) 0.017(4) -0.036(4)
C22C 0.106(3) 0.046(3) 0.069(3) -0.026(3) 0.011(3) -0.040(3)
C23C 0.099(4) 0.065(3) 0.068(3) -0.035(3) 0.003(3) -0.050(3)
C24C 0.090(3) 0.086(3) 0.061(3) -0.035(3) -0.012(3) -0.050(3)
C25C 0.099(4) 0.108(4) 0.075(4) -0.039(4) -0.019(4) -0.049(4)
F22A 0.051(8) 0.080(9) 0.116(9) -0.017(8) -0.019(8) -0.003(8)
F23A 0.049(8) 0.106(12) 0.105(11) -0.003(10) -0.055(8) -0.028(8)
F24A 0.039(10) 0.058(11) 0.073(10) -0.007(10) -0.004(8) -0.025(9)
C20A 0.037(7) 0.055(7) 0.101(7) -0.011(7) -0.020(7) -0.016(7)

loop_
_atom_type_symbol
_atom_type_description
_atom_type_scat_dispersion_real
_atom_type_scat_dispersion_imag
_atom_type_scat_source
C C 0.0033 0.0016 'International Tables Vol C Tables 4.2.6.8 and 6.1.1.4'
H H 0.0000 0.0000 'International Tables Vol C Tables 4.2.6.8 and 6.1.1.4'
F F 0.0171 0.0103 'International Tables Vol C Tables 4.2.6.8 and 6.1.1.4'
N N 0.0061 0.0033 'International Tables Vol C Tables 4.2.6.8 and 6.1.1.4'
O O 0.0106 0.0060 'International Tables Vol C Tables 4.2.6.8 and 6.1.1.4'
Y Y -2.7962 3.5667 'International Tables Vol C Tables 4.2.6.8 and 6.1.1.4'

loop_
_geom_angle_atom_site_label_1
_geom_angle_atom_site_label_2
_geom_angle_atom_site_label_3
_geom_angle
O1 Y1 O2 72.37(9)
O1 Y1 O3 82.01(8)
O1 Y1 O4 145.10(9)
O1 Y1 N1 77.38(9)
O1 Y1 N2 135.31(9)
O1 Y1 N16 110.51(9)
O1 Y1 N17 79.60(9)
O2 Y1 N1 140.29(9)
O2 Y1 N2 151.71(9)
O2 Y1 N16 74.82(9)
O2 Y1 N17 118.43(9)
O3 Y1 O2 75.85(9)
O3 Y1 N1 75.00(9)
O3 Y1 N2 109.25(9)
O3 Y1 N16 142.38(9)
O3 Y1 N17 151.33(9)
O4 Y1 O2 77.63(9)
O4 Y1 O3 73.63(8)
O4 Y1 N1 118.36(9)
O4 Y1 N2 77.39(9)
O4 Y1 N16 77.49(9)
O4 Y1 N17 131.59(9)
N2 Y1 N1 65.17(9)
N2 Y1 N16 86.99(9)
N16 Y1 N1 141.34(9)
N17 Y1 N1 79.63(9)
N17 Y1 N2 70.76(9)
N17 Y1 N16 65.58(9)
O7 Y2 N4 142.27(9)
O7 Y2 N5 151.91(9)
O7 Y2 N7 72.79(9)
O7 Y2 N8 111.56(9)
O7 Y2 O6 82.17(9)
O8 Y2 O7 72.03(8)
O8 Y2 N4 77.50(9)
O8 Y2 N5 133.85(9)
O8 Y2 N7 112.03(9)
O8 Y2 N8 77.26(9)
O8 Y2 O5 140.66(8)
O8 Y2 O6 81.06(8)
N5 Y2 N4 64.97(9)
N5 Y2 N7 84.93(9)
N5 Y2 N8 72.04(9)
N7 Y2 N4 141.11(9)
N8 Y2 N4 82.07(9)
N8 Y2 N7 64.84(9)
O5 Y2 O7 75.46(8)
O5 Y2 N4 119.54(9)
O5 Y2 N5 83.45(9)
O5 Y2 N7 77.89(9)
O5 Y2 N8 136.45(9)
O5 Y2 O6 73.07(8)
O6 Y2 N4 71.43(9)
O6 Y2 N5 109.39(9)
O6 Y2 N7 145.53(9)
O6 Y2 N8 148.78(9)
O11 Y3 N11 148.95(11)
O11 Y3 N14 111.43(10)
O12 Y3 O11 73.27(11)
O12 Y3 N11 135.81(10)
O12 Y3 N14 76.92(10)
O12 Y3 O10 76.28(11)
O12 Y3 O10A 76.28(11)
O12 Y3 O10B 76.28(11)
O12 Y3 O10C 76.28(11)
N14 Y3 N11 73.80(10)
O9 Y3 O11 76.99(11)
O9 Y3 O12 141.57(11)
O9 Y3 N11 79.73(10)
O9 Y3 N14 137.71(11)
O9 Y3 O10 73.71(12)
O10 Y3 O11 76.94(11)
O10 Y3 N11 115.64(11)
O10 Y3 N14 147.96(12)
O9A Y3 O11 76.99(11)
O9A Y3 O12 141.57(11)
O9A Y3 N11 79.73(10)
O9A Y3 N14 137.71(11)
O9A Y3 O10A 73.71(12)
O10A Y3 O11 76.94(11)
O10A Y3 N11 115.64(11)
O10A Y3 N14 147.96(12)
O9B Y3 O11 76.99(11)
O9B Y3 O12 141.57(11)
O9B Y3 N11 79.73(10)
O9B Y3 N14 137.71(11)
O9B Y3 O10B 73.71(12)
O10B Y3 O11 76.94(11)
O10B Y3 N11 115.64(11)
O10B Y3 N14 147.96(12)
O9C Y3 O11 76.99(11)
O9C Y3 O12 141.57(11)
O9C Y3 N11 79.73(10)
O9C Y3 N14 137.71(11)
O9C Y3 O10C 73.71(12)
O10C Y3 O11 76.94(11)
O10C Y3 N11 115.64(11)
O10C Y3 N14 147.96(12)
C2 O1 Y1 136.1(2)
C4 O2 Y1 134.3(3)
F1 C1 F3 107.1(3)
F1 C1 C2 110.9(3)
F2 C1 F1 108.3(4)
F2 C1 F3 107.0(3)
F2 C1 C2 110.8(3)
F3 C1 C2 112.6(4)
O1 C2 C1 113.2(3)
O1 C2 C3 127.9(4)
C3 C2 C1 118.9(3)
C2 C3 C4 120.4(3)
O2 C4 C3 127.4(4)
O2 C4 C5 113.8(5)
O2 C4 C5A 113.7(7)
C3 C4 C5 118.8(4)
C3 C4 C5A 118.8(7)
F4 C5 C4 111.0(7)
F4 C5 F5 107.9(7)
F4 C5 F6 107.3(7)
F5 C5 C4 111.2(7)
F5 C5 F6 108.0(7)
F6 C5 C4 111.2(9)
F4A C5A C4 116.2(17)
F4A C5A F6A 107.4(11)
F5A C5A C4 110.1(11)
F5A C5A F4A 106.8(10)
F5A C5A F6A 107.7(10)
F6A C5A C4 108.4(11)
C7 O3 Y1 131.5(2)
C9 O4 Y1 133.6(2)
C17 O7 Y2 136.1(3)
C19 O8 Y2 136.7(3)
C27 O11 Y3 133.3(3)
C29 O12 Y3 134.0(3)
C31 N1 Y1 122.2(2)
C31 N1 C35 117.4(3)
C35 N1 Y1 119.3(2)
N3 N2 Y1 120.4(2)
C36 N2 Y1 122.4(2)
C36 N2 N3 116.2(3)
C37 N3 N2 115.9(3)
C38 N4 Y2 120.1(2)
C42 N4 Y2 122.0(2)
C42 N4 C38 117.7(3)
N6 N5 Y2 118.7(2)
C37 N5 Y2 123.4(2)
C37 N5 N6 116.3(3)
C36 N6 N5 115.8(3)
C43 N7 Y2 122.7(2)
C43 N7 C47 117.4(3)
C47 N7 Y2 119.9(2)
N9 N8 Y2 119.6(2)
C48 N8 Y2 122.8(2)
C48 N8 N9 116.2(3)
C49 N9 N8 115.7(3)
C50 N10 Y3 120.5(2)
C50 N10 C54 116.9(4)
C54 N10 Y3 122.6(3)
N12 N11 Y3 118.9(2)
C49 N11 Y3 123.2(2)
C49 N11 N12 116.7(3)
C48 N12 N11 115.7(3)
C55 N13 Y3 123.0(3)
C59 N13 Y3 120.0(2)
C59 N13 C55 117.1(4)
N15 N14 Y3 118.2(2)
C60 N14 Y3 124.5(2)
C60 N14 N15 116.9(3)
C61 N15 N14 115.8(3)
C62 N16 Y1 119.7(2)
C66 N16 Y1 123.0(2)
C66 N16 C62 117.4(3)
N18 N17 Y1 121.6(2)
C61 N17 Y1 120.6(2)
C61 N17 N18 116.2(3)
C60 N18 N17 115.8(3)
O3 C7 C8 128.2(3)
O3 C7 C6 117.3(4)
O3 C7 C6A 111.3(4)
C8 C7 C6 114.4(4)
C8 C7 C6A 120.4(4)
C9 C8 C7 121.2(3)
O4 C9 C8 127.5(3)
O4 C9 C10 113.7(3)
C8 C9 C10 118.8(3)
F10 C10 F11 106.1(4)
F10 C10 F12 109.2(4)
F10 C10 C9 111.6(3)
F11 C10 C9 110.0(4)
F12 C10 F11 105.8(3)
F12 C10 C9 113.6(4)
F19 C16 F20 107.5(5)
F19 C16 F21 105.5(4)
F19 C16 C17 112.3(4)
F20 C16 F21 107.9(4)
F20 C16 C17 113.4(4)
F21 C16 C17 109.8(4)
O7 C17 C16 113.7(4)
O7 C17 C18 127.2(4)
C18 C17 C16 119.0(4)
C17 C18 C19 119.8(4)
O8 C19 C18 127.7(4)
O8 C19 C20 115.5(4)
O8 C19 C20A 102.2(8)
C18 C19 C20 116.6(4)
C18 C19 C20A 124.2(8)
F22 C20 F24 107.1(5)
F22 C20 C19 111.8(4)
F23 C20 F22 108.0(5)
F23 C20 F24 106.1(5)
F23 C20 C19 108.5(4)
F24 C20 C19 115.0(4)
O11 C27 C28 127.7(5)
O11 C27 C26 113.0(5)
O11 C27 C26A 113.4(8)
C28 C27 C26 119.3(4)
C28 C27 C26A 118.1(7)
C29 C28 C27 121.1(4)
O12 C29 C28 127.9(4)
O12 C29 C30 103.1(6)
O12 C29 C30A 117.7(5)
C28 C29 C30 128.7(6)
C28 C29 C30A 114.3(5)
N1 C31 C32 123.3(3)
C31 C32 C33 119.1(4)
C34 C33 C32 118.6(4)
C33 C34 C35 118.9(3)
N1 C35 C34 122.7(3)
N1 C35 C36 115.6(3)
C34 C35 C36 121.7(3)
N2 C36 C35 116.1(3)
N6 C36 N2 127.3(3)
N6 C36 C35 116.5(3)
N3 C37 N5 127.3(3)
N3 C37 C38 116.9(3)
N5 C37 C38 115.8(3)
N4 C38 C37 115.2(3)
N4 C38 C39 122.7(3)
C39 C38 C37 122.1(3)
C38 C39 C40 118.6(4)
C39 C40 C41 119.0(4)
C42 C41 C40 119.1(4)
N4 C42 C41 122.9(4)
N7 C43 C44 122.7(3)
C45 C44 C43 119.4(4)
C44 C45 C46 118.7(4)
C47 C46 C45 118.9(3)
N7 C47 C46 122.8(3)
N7 C47 C48 115.5(3)
C46 C47 C48 121.6(3)
N8 C48 C47 115.6(3)
N12 C48 N8 127.9(3)
N12 C48 C47 116.5(3)
N9 C49 N11 127.7(3)
N9 C49 C50 116.6(3)
N11 C49 C50 115.7(3)
N10 C50 C49 115.1(3)
N10 C50 C51 123.4(4)
C51 C50 C49 121.5(4)
C50 C51 C52 118.4(5)
C53 C52 C51 118.9(5)
C54 C53 C52 119.7(4)
N10 C54 C53 122.8(4)
N13 C55 C56 122.9(4)
C55 C56 C57 119.5(4)
C56 C57 C58 118.8(5)
C59 C58 C57 118.7(4)
N13 C59 C58 123.0(4)
N13 C59 C60 115.1(3)
C58 C59 C60 121.9(4)
N14 C60 C59 115.5(3)
N18 C60 N14 127.6(3)
N18 C60 C59 116.8(3)
N15 C61 N17 127.5(3)
N15 C61 C62 116.6(3)
N17 C61 C62 115.8(3)
N16 C62 C61 115.8(3)
N16 C62 C63 122.8(3)
C63 C62 C61 121.3(3)
C64 C63 C62 118.4(4)
C63 C64 C65 119.7(4)
C66 C65 C64 118.3(4)
N16 C66 C65 123.4(3)
F7 C6 C7 112.4(6)
F7 C6 F9 106.1(6)
F8 C6 C7 110.8(6)
F8 C6 F7 106.8(6)
F8 C6 F9 106.6(6)
F9 C6 C7 113.8(7)
F7A C6A C7 111.6(7)
F7A C6A F9A 107.0(7)
F8A C6A C7 111.4(7)
F8A C6A F7A 107.4(7)
F8A C6A F9A 106.2(7)
F9A C6A C7 112.9(7)
C12 O5 Y2 132.1(2)
C14 O6 Y2 132.9(2)
F13 C11 C12 110.5(3)
F14 C11 F13 107.2(4)
F14 C11 F15 107.1(3)
F14 C11 C12 113.6(3)
F15 C11 F13 106.9(3)
F15 C11 C12 111.1(3)
O5 C12 C11 113.8(3)
O5 C12 C13 128.1(3)
C13 C12 C11 118.1(3)
C14 C13 C12 120.7(3)
O6 C14 C13 128.1(3)
O6 C14 C15 115.4(3)
C13 C14 C15 116.4(3)
F16 C15 F17 108.6(3)
F16 C15 F18 106.9(3)
F16 C15 C14 112.9(3)
F17 C15 F18 106.2(3)
F17 C15 C14 111.9(3)
F18 C15 C14 110.1(3)
C22 O9 Y3 125.6(8)
C24 O10 Y3 138.4(7)
F25 C21 F27 109.7(11)
F25 C21 C22 112.3(10)
F26 C21 F25 106.5(11)
F26 C21 F27 108.5(11)
F26 C21 C22 111.6(11)
F27 C21 C22 108.2(9)
O9 C22 C21 112.3(8)
O9 C22 C23 134.7(9)
C23 C22 C21 112.8(8)
C24 C23 C22 121.3(10)
O10 C24 C23 117.5(10)
O10 C24 C25 113.9(9)
C23 C24 C25 121.6(10)
F28 C25 F29 105.0(11)
F28 C25 F30 108.0(11)
F28 C25 C24 113.5(10)
F29 C25 C24 110.1(10)
F30 C25 F29 106.5(11)
F30 C25 C24 113.1(10)
F31 C26 C27 111.2(5)
F31 C26 F32 105.8(6)
F31 C26 F33 107.0(6)
F32 C26 C27 111.5(5)
F33 C26 C27 115.0(5)
F33 C26 F32 105.9(5)
F34 C30 C29 112.4(11)
F34 C30 F35 102.9(8)
F34 C30 F36 102.7(9)
F35 C30 C29 118.6(9)
F35 C30 F36 101.7(8)
F36 C30 C29 116.5(10)
C22A O9A Y3 137.4(5)
C24A O10A Y3 132.4(6)
F25A C21A F27A 106.0(11)
F25A C21A C22A 114.8(10)
F26A C21A F25A 107.0(12)
F26A C21A F27A 107.3(11)
F26A C21A C22A 109.4(10)
F27A C21A C22A 112.0(11)
O9A C22A C21A 115.1(8)
O9A C22A C23A 124.6(9)
C23A C22A C21A 119.1(8)
C24A C23A C22A 122.4(9)
O10A C24A C23A 127.9(9)
O10A C24A C25A 113.8(8)
C23A C24A C25A 117.6(8)
F28A C25A F29A 106.1(11)
F28A C25A C24A 110.6(11)
F29A C25A C24A 110.8(11)
F30A C25A F28A 109.7(12)
F30A C25A F29A 106.7(12)
F30A C25A C24A 112.6(10)
F31A C26A C27 108.0(12)
F31A C26A F32A 110.5(12)
F32A C26A C27 98.4(13)
F33A C26A C27 114.4(13)
F33A C26A F31A 111.8(11)
F33A C26A F32A 112.9(11)
F34A C30A C29 114.1(6)
F35A C30A C29 109.0(5)
F35A C30A F34A 109.8(5)
F35A C30A F36A 108.1(6)
F36A C30A C29 107.6(5)
F36A C30A F34A 108.0(6)
C22B O9B Y3 132.9(7)
C24B O10B Y3 130.9(9)
F25B C21B F27B 107.1(12)
F25B C21B C22B 112.6(10)
F26B C21B F25B 107.5(12)
F26B C21B F27B 108.5(12)
F26B C21B C22B 112.1(10)
F27B C21B C22B 108.9(11)
O9B C22B C21B 112.6(9)
O9B C22B C23B 126.1(12)
C23B C22B C21B 117.6(9)
C24B C23B C22B 119.7(11)
O10B C24B C23B 126.6(10)
O10B C24B C25B 116.6(9)
C23B C24B C25B 116.4(8)
F28B C25B F29B 109.0(12)
F28B C25B F30B 108.5(12)
F28B C25B C24B 113.1(11)
F29B C25B C24B 109.7(11)
F30B C25B F29B 105.5(12)
F30B C25B C24B 110.8(10)
C3S O1S C2S 113.3
O1S C2S C1S 108.6
O1S C3S C4S 108.6
C3T O1T C2T 113.6
O1T C2T C1T 108.9
O1T C3T C4T 109.0
C2U O1U C3U 113.7
O1U C2U C1U 109.1
O1U C3U C4U 109.1
C22C O9C Y3 134.8(7)
C24C O10C Y3 129.0(5)
F25C C21C F27C 107.9(10)
F25C C21C C22C 114.7(8)
F26C C21C F25C 106.7(10)
F26C C21C F27C 105.9(9)
F26C C21C C22C 113.7(10)
F27C C21C C22C 107.4(8)
O9C C22C C21C 114.0(7)
O9C C22C C23C 123.0(8)
C23C C22C C21C 122.4(7)
C24C C23C C22C 121.7(8)
O10C C24C C23C 130.9(8)
O10C C24C C25C 112.3(7)
C23C C24C C25C 116.4(7)
F28C C25C F29C 106.1(10)
F28C C25C F30C 111.4(10)
F28C C25C C24C 111.9(9)
F29C C25C C24C 109.3(8)
F30C C25C F29C 108.3(10)
F30C C25C C24C 109.7(8)
F22A C20A C19 103.2(14)
F22A C20A F24A 106(2)
F23A C20A C19 129.4(15)
F23A C20A F22A 99(2)
F23A C20A F24A 93.8(17)
F24A C20A C19 121.9(18)

loop_
_geom_bond_atom_site_label_1
_geom_bond_atom_site_label_2
_geom_bond_distance
Y1 O1 2.289(2)
Y1 O2 2.357(2)
Y1 O3 2.334(2)
Y1 O4 2.310(2)
Y1 N1 2.510(3)
Y1 N2 2.428(3)
Y1 N16 2.475(3)
Y1 N17 2.427(3)
Y2 O7 2.332(2)
Y2 O8 2.298(2)
Y2 N4 2.511(3)
Y2 N5 2.416(3)
Y2 N7 2.509(3)
Y2 N8 2.421(3)
Y2 O5 2.326(2)
Y2 O6 2.346(2)
Y3 O11 2.345(3)
Y3 O12 2.301(3)
Y3 N11 2.417(3)
Y3 N14 2.396(3)
Y3 O9 2.290(3)
Y3 O10 2.333(3)
Y3 O9A 2.290(3)
Y3 O10A 2.333(3)
Y3 O9B 2.290(3)
Y3 O10B 2.333(3)
Y3 O9C 2.290(3)
Y3 O10C 2.333(3)
F1 C1 1.326(5)
F2 C1 1.322(5)
F3 C1 1.332(5)
O1 C2 1.256(4)
O2 C4 1.249(4)
C1 C2 1.534(5)
C2 C3 1.379(6)
C3 C4 1.391(6)
C4 C5 1.542(6)
C4 C5A 1.542(8)
F4 C5 1.325(6)
F5 C5 1.325(6)
F6 C5 1.330(6)
F4A C5A 1.329(7)
F5A C5A 1.324(7)
F6A C5A 1.329(7)
F10 C10 1.296(5)
F11 C10 1.332(5)
F12 C10 1.322(5)
F19 C16 1.306(6)
F20 C16 1.329(5)
F21 C16 1.332(6)
F22 C20 1.313(5)
F23 C20 1.311(6)
F24 C20 1.316(5)
O3 C7 1.256(4)
O4 C9 1.247(4)
O7 C17 1.243(4)
O8 C19 1.242(5)
O11 C27 1.248(5)
O12 C29 1.266(5)
N1 C31 1.341(4)
N1 C35 1.348(4)
N2 N3 1.381(4)
N2 C36 1.348(4)
N3 C37 1.318(4)
N4 C38 1.351(4)
N4 C42 1.345(4)
N5 N6 1.383(4)
N5 C37 1.347(4)
N6 C36 1.317(4)
N7 C43 1.339(4)
N7 C47 1.353(4)
N8 N9 1.387(4)
N8 C48 1.350(4)
N9 C49 1.324(4)
N10 C50 1.345(5)
N10 C54 1.353(5)
N11 N12 1.382(4)
N11 C49 1.342(4)
N12 C48 1.318(4)
N13 C55 1.351(5)
N13 C59 1.346(5)
N14 N15 1.376(4)
N14 C60 1.338(5)
N15 C61 1.322(4)
N16 C62 1.345(4)
N16 C66 1.343(5)
N17 N18 1.390(4)
N17 C61 1.349(4)
N18 C60 1.319(4)
C7 C8 1.386(5)
C7 C6 1.523(10)
C7 C6A 1.545(11)
C8 C9 1.385(5)
C9 C10 1.538(5)
C16 C17 1.531(6)
C17 C18 1.382(6)
C18 C19 1.395(6)
C19 C20 1.539(7)
C19 C20A 1.553(11)
C27 C28 1.384(8)
C27 C26 1.548(7)
C27 C26A 1.527(9)
C28 C29 1.378(7)
C29 C30 1.572(8)
C29 C30A 1.519(7)
C31 C32 1.374(6)
C32 C33 1.386(6)
C33 C34 1.381(5)
C34 C35 1.387(5)
C35 C36 1.482(5)
C37 C38 1.485(5)
C38 C39 1.379(5)
C39 C40 1.385(6)
C40 C41 1.385(6)
C41 C42 1.368(6)
C43 C44 1.380(5)
C44 C45 1.373(5)
C45 C46 1.382(5)
C46 C47 1.378(5)
C47 C48 1.477(5)
C49 C50 1.479(5)
C50 C51 1.382(6)
C51 C52 1.383(6)
C52 C53 1.371(8)
C53 C54 1.368(7)
C55 C56 1.367(7)
C56 C57 1.370(7)
C57 C58 1.386(6)
C58 C59 1.374(6)
C59 C60 1.487(5)
C61 C62 1.480(5)
C62 C63 1.380(5)
C63 C64 1.376(6)
C64 C65 1.377(5)
C65 C66 1.369(5)
F7 C6 1.324(7)
F8 C6 1.315(7)
F9 C6 1.337(6)
F7A C6A 1.328(7)
F8A C6A 1.315(7)
F9A C6A 1.332(7)
F13 C11 1.337(5)
F14 C11 1.328(4)
F15 C11 1.336(5)
F16 C15 1.314(4)
F17 C15 1.328(4)
F18 C15 1.340(5)
O5 C12 1.258(4)
O6 C14 1.250(4)
C11 C12 1.529(5)
C12 C13 1.390(5)
C13 C14 1.378(5)
C14 C15 1.537(5)
F25 C21 1.336(10)
F26 C21 1.325(9)
F27 C21 1.355(9)
F28 C25 1.330(9)
F29 C25 1.347(10)
F30 C25 1.336(9)
O9 C22 1.271(7)
O10 C24 1.261(8)
C21 C22 1.548(9)
C22 C23 1.400(9)
C23 C24 1.376(9)
C24 C25 1.535(9)
F31 C26 1.317(6)
F32 C26 1.338(6)
F33 C26 1.328(6)
F34 C30 1.343(7)
F35 C30 1.353(7)
F36 C30 1.356(7)
F25A C21A 1.336(10)
F26A C21A 1.331(9)
F27A C21A 1.350(10)
F28A C25A 1.336(10)
F29A C25A 1.346(10)
F30A C25A 1.335(9)
O9A C22A 1.258(8)
O10A C24A 1.272(8)
C21A C22A 1.536(9)
C22A C23A 1.396(9)
C23A C24A 1.378(9)
C24A C25A 1.542(9)
F31A C26A 1.314(7)
F32A C26A 1.313(7)
F33A C26A 1.309(7)
F34A C30A 1.327(5)
F35A C30A 1.325(6)
F36A C30A 1.326(6)
F25B C21B 1.332(10)
F26B C21B 1.327(9)
F27B C21B 1.353(10)
F28B C25B 1.325(9)
F29B C25B 1.350(10)
F30B C25B 1.342(9)
O9B C22B 1.263(8)
O10B C24B 1.261(8)
C21B C22B 1.541(9)
C22B C23B 1.396(9)
C23B C24B 1.379(9)
C24B C25B 1.538(9)
O1S C2S 1.4231
O1S C3S 1.4195
C1S C2S 1.5183
C3S C4S 1.5239
O1T C2T 1.4267
O1T C3T 1.4184
C1T C2T 1.5155
C3T C4T 1.5250
O1U C2U 1.4227
O1U C3U 1.4260
C1U C2U 1.5237
C3U C4U 1.5216
F25C C21C 1.338(9)
F26C C21C 1.328(9)
F27C C21C 1.360(9)
F28C C25C 1.329(9)
F29C C25C 1.357(9)
F30C C25C 1.339(9)
O9C C22C 1.256(7)
O10C C24C 1.267(7)
C21C C22C 1.537(8)
C22C C23C 1.393(8)
C23C C24C 1.378(8)
C24C C25C 1.545(8)
F22A C20A 1.320(8)
F23A C20A 1.318(8)
F24A C20A 1.321(8)
